data_7706331
loop_
_publ_author_name
'Deorukhkar, Neel'
'Besnard, C\'eline'
'Gu\'en\'ee, Laure'
'Piguet, Claude'

_publ_section_title
;
 Tuning spin-crossover transition temperatures in non-symmetrical
 homoleptic meridional/facial [Fe(didentate)<sub>3</sub>]<sup>2+</sup>
 complexes: what for and who cares about it?
;
_journal_issue 4
_journal_name_full 'Dalton transactions (Cambridge, England : 2003)'
_journal_page_first 1206
_journal_page_last 1223
_journal_paper_doi 10.1039/d0dt03828h
_journal_volume 50
_journal_year 2021
_chemical_formula_moiety '2(C36 H30 Fe N12), 1.502(F6 P), 2.498(B F4), C H4 O'
_chemical_formula_sum 'C73 H64 B2.5 F19 Fe2 N24 O P1.5'
_chemical_formula_weight 1839.80
_space_group_crystal_system monoclinic
_space_group_IT_number 14
_space_group_name_Hall '-P 2yn'
_space_group_name_H-M_alt 'P 1 21/n 1'
_atom_sites_solution_hydrogens geom
_atom_sites_solution_primary dual
_audit_creation_date 2020-11-25
_audit_creation_method
;
Olex2 1.3
(compiled 2020.07.31 svn.rc2a77460 for OlexSys, GUI svn.r6145)
;
_audit_update_record
;
2020-12-05 deposited with the CCDC.	2020-12-15 downloaded from the CCDC.
;
_cell_angle_alpha 90
_cell_angle_beta 98.0140(10)
_cell_angle_gamma 90
_cell_formula_units_Z 4
_cell_length_a 18.82600(10)
_cell_length_b 21.23850(10)
_cell_length_c 18.88290(10)
_cell_measurement_reflns_used 48819
_cell_measurement_temperature 150.00(10)
_cell_measurement_theta_max 74.0550
_cell_measurement_theta_min 3.1130
_cell_volume 7476.33(7)
_computing_cell_refinement 'CrysAlisPro 1.171.41.53a (Rigaku OD, 2020)'
_computing_data_collection 'CrysAlisPro 1.171.41.53a (Rigaku OD, 2020)'
_computing_data_reduction 'CrysAlisPro 1.171.41.53a (Rigaku OD, 2020)'
_computing_molecular_graphics 'Olex2 1.3 (Dolomanov et al., 2009)'
_computing_publication_material 'Olex2 1.3 (Dolomanov et al., 2009)'
_computing_structure_refinement 'SHELXL 2018/3 (Sheldrick, 2015)'
_computing_structure_solution 'SHELXT  (Sheldrick, 2015)'
_diffrn_ambient_environment N~2~
_diffrn_ambient_temperature 150.00(10)
_diffrn_detector 'Hybrid Pixel Array Detector'
_diffrn_detector_area_resol_mean 10.0000
_diffrn_detector_type HyPix-Arc
_diffrn_measured_fraction_theta_full 0.992
_diffrn_measured_fraction_theta_max 0.978
_diffrn_measurement_details
;
List of Runs (angles in degrees, time in seconds):

  # Type    Start    End  Width  t~exp~   \w     \q     \k     \f   Frames
#--------------------------------------------------------------------------
  1  \w     39.00  64.00   0.50   11.42    --   32.00  79.00-176.07   50
  2  \w    -83.00 -27.00   0.50   11.42    --  -52.43 -15.00-180.00  112
  3  \w    -81.00 -26.00   0.50   11.42    --  -52.43   0.00  60.00  110
  4  \w     34.00  94.00   0.50   11.42    --   68.73-125.00 120.00  120
  5  \w     36.00  72.00   0.50   11.42    --   68.73-125.00  30.00   72
  6  \w     82.00 109.00   0.50   11.42    --   69.88  15.00  60.00   54
  7  \w     43.00  75.00   0.50   11.42    --   69.88-140.00-106.00   64
  8  \w     50.00  76.00   0.50   11.42    --   69.88  15.00  60.00   52
  9  \w     41.00  90.00   0.50   11.42    --   69.88-125.00 -60.00   98
 10  \w     52.00  97.00   0.50   11.42    --   75.25-118.00  91.31   90
 11  \w     42.00  67.00   0.50   11.42    --   75.25 -89.00 -45.35   50
 12  \w     62.00  88.00   0.50   11.42    --   75.25-127.00  24.53   52
 13  \w     42.00  72.00   0.50   11.42    --   75.25-119.00 -39.94   60
 14  \w     66.00 119.00   0.50   11.42    --   75.25  21.00 161.85  106
 15  \w     78.00 108.00   0.50   11.42    --   75.25-139.00 -97.01   60
 16  \w     63.00  97.00   0.50   11.42    --   75.25-117.00  79.29   68
 17  \w     82.00 116.00   0.50   11.42    --   75.25-153.00 167.69   68
 18  \w     38.00  90.00   0.50   11.42    --   75.25-108.00  45.47  104
 19  \w     80.00 108.00   0.50   11.42    --   75.25   4.00 175.05   56
 20  \w     70.00  96.00   0.50   11.42    --   75.25-116.00 105.90   52
 21  \w     66.00  91.00   0.50   11.42    --   75.25-109.00-140.86   50
 22  \w     46.00 107.00   0.50   11.42    --   75.25  11.00-117.47  122
 23  \w     55.00 101.00   0.50   11.42    --   75.25-129.00 173.37   92
 24  \w     50.00  91.00   0.50   11.42    --   75.25-123.00  38.29   82
 25  \w     43.00  75.00   0.50   11.42    --   75.25   4.00 175.05   64
 26  \w     36.00  61.00   0.50   11.42    --   75.25 -59.00 -13.69   50
 27  \w     42.00  87.00   0.50   11.42    --   75.25-107.00 -99.69   90
 28  \w     50.00  75.00   0.50   11.42    --   75.25  16.00  35.22   50
 29  \w     86.00 112.00   0.50   11.42    --   75.25  21.00 105.23   52
 30  \w     46.00  71.00   0.50   11.42    --   75.25-100.00  81.88   50
 31  \w     40.00  65.00   0.50   11.42    --   75.25 -97.00  20.76   50
 32  \w     58.00  96.00   0.50   11.42    --   75.25-116.00-108.58   76
 33  \w     71.00  96.00   0.50   11.42    --   75.25-115.00 139.37   50
 34  \w     93.00 118.00   0.50   11.42    --   75.25  16.00  35.22   50
 35  \w     90.00 117.00   0.50   11.42    --   75.25  51.00-140.29   54
 36  \w     53.00  97.00   0.50   11.42    --   75.25-118.00-174.11   88
 37  \w     88.00 113.00   0.50   11.42    --   75.25  35.00   9.70   50
 38  \w     48.00  89.00   0.50   11.42    --   75.25   3.00-101.75   82
 39  \w     64.00  90.00   0.50   11.42    --   75.25  21.00  14.62   52
 40  \w     46.00  71.00   0.50   11.42    --   75.25-117.00 -48.87   50
 41  \w     39.00  65.00   0.50   11.42    --   75.25-110.00-115.72   52
;
_diffrn_measurement_device 'four-circle diffractometer'
_diffrn_measurement_device_type 'XtaLAB Synergy, Dualflex, HyPix-Arc'
_diffrn_measurement_method '\w scans'
_diffrn_orient_matrix_type 'CrysAlisPro convention (1999,Acta A55,543-557)'
_diffrn_orient_matrix_UB_11 -0.0420961000
_diffrn_orient_matrix_UB_12 -0.0159204000
_diffrn_orient_matrix_UB_13 0.0620501000
_diffrn_orient_matrix_UB_21 -0.0125264000
_diffrn_orient_matrix_UB_22 0.0706839000
_diffrn_orient_matrix_UB_23 0.0116624000
_diffrn_orient_matrix_UB_31 -0.0699961000
_diffrn_orient_matrix_UB_32 -0.0030420000
_diffrn_orient_matrix_UB_33 -0.0529709000
_diffrn_radiation_monochromator mirror
_diffrn_radiation_probe x-ray
_diffrn_radiation_type 'Cu K\a'
_diffrn_radiation_wavelength 1.54184
_diffrn_reflns_av_R_equivalents 0.0268
_diffrn_reflns_av_unetI/netI 0.0189
_diffrn_reflns_Laue_measured_fraction_full 0.992
_diffrn_reflns_Laue_measured_fraction_max 0.978
_diffrn_reflns_limit_h_max 20
_diffrn_reflns_limit_h_min -23
_diffrn_reflns_limit_k_max 26
_diffrn_reflns_limit_k_min -26
_diffrn_reflns_limit_l_max 23
_diffrn_reflns_limit_l_min -23
_diffrn_reflns_number 96589
_diffrn_reflns_point_group_measured_fraction_full 0.992
_diffrn_reflns_point_group_measured_fraction_max 0.978
_diffrn_reflns_theta_full 67.684
_diffrn_reflns_theta_max 74.447
_diffrn_reflns_theta_min 3.105
_diffrn_source 'micro-focus sealed X-ray tube'
_diffrn_source_type 'PhotonJet (Cu) X-ray Source'
_exptl_absorpt_coefficient_mu 4.412
_exptl_absorpt_correction_T_max 1.000
_exptl_absorpt_correction_T_min 0.429
_exptl_absorpt_correction_type gaussian
_exptl_absorpt_process_details
;
CrysAlisPro 1.171.41.53a (Rigaku Oxford Diffraction, 2020)
Numerical absorption correction based on gaussian integration over
			a multifaceted crystal model
Empirical absorption correction using spherical harmonics,
 implemented in SCALE3 ABSPACK scaling algorithm.
;
_exptl_crystal_colour red
_exptl_crystal_colour_primary red
_exptl_crystal_density_diffrn 1.635
_exptl_crystal_description needle
_exptl_crystal_F_000 3744
_exptl_crystal_size_max 0.217
_exptl_crystal_size_mid 0.056
_exptl_crystal_size_min 0.031
_refine_diff_density_max 1.136
_refine_diff_density_min -0.416
_refine_diff_density_rms 0.054
_refine_ls_extinction_method none
_refine_ls_goodness_of_fit_ref 1.038
_refine_ls_hydrogen_treatment constr
_refine_ls_matrix_type full
_refine_ls_number_parameters 1253
_refine_ls_number_reflns 14949
_refine_ls_number_restraints 395
_refine_ls_restrained_S_all 1.067
_refine_ls_R_factor_all 0.0430
_refine_ls_R_factor_gt 0.0379
_refine_ls_shift/su_max 0.002
_refine_ls_shift/su_mean 0.000
_refine_ls_structure_factor_coef Fsqd
_refine_ls_weighting_details 'w=1/[\s^2^(Fo^2^)+(0.0595P)^2^+4.9100P] where P=(Fo^2^+2Fc^2^)/3'
_refine_ls_weighting_scheme calc
_refine_ls_wR_factor_gt 0.1023
_refine_ls_wR_factor_ref 0.1056
_reflns_Friedel_coverage 0.000
_reflns_number_gt 13422
_reflns_number_total 14949
_reflns_threshold_expression 'I > 2\s(I)'
_cod_data_source_file d0dt03828h2.cif
_cod_data_source_block 12_FeL7PF6BF4
_cod_depositor_comments 'Adding full bibliography for 7706322--7706338.cif.'
_cod_original_formula_sum 'C73 H64 B2.50 F19 Fe2 N24 O P1.50'
_cod_database_code 7706331
_shelx_shelxl_version_number 2018/3
_chemical_oxdiff_formula 'C73 H64 B2 F20 Fe2 N24 O1 P2'
_shelx_space_group_comment
;
The symmetry employed for this shelxl refinement is uniquely defined
by the following loop, which should always be used as a source of
symmetry information in preference to the above space-group names.
They are only intended as comments.
;
_reflns_odcompleteness_completeness 96.84
_reflns_odcompleteness_iscentric 1
_reflns_odcompleteness_theta 74.85
_olex2_refinement_description
;
1. Fixed Uiso
 At 1.2 times of:
  All C(H) groups
 At 1.5 times of:
  All C(H,H,H) groups, All O(H) groups
2. Restrained distances
 B4-F25 = B4-F28 = B4-F26 = B4-F27
 1.42 with sigma of 0.02
 F5B-F6B \\sim F5B-F7B \\sim F5B-F8B \\sim F6B-F7B \\sim F6B-F8B \\sim F7B-F8B
 with sigma of 0.04
 F25-F28 \\sim F28-F26 \\sim F26-F27 \\sim F27-F25 \\sim F28-F27 \\sim F25-F26
 with sigma of 0.04
 F22-B3 \\sim F24-B3 \\sim F21-B3 \\sim F23-B3
 with sigma of 0.02
 F22-F24 \\sim F24-F23 \\sim F23-F21 \\sim F23-F22 \\sim F22-F21 \\sim F21-F24
 with sigma of 0.04
 B4-F25 \\sim B4-F28 \\sim B4-F26 \\sim B4-F27
 with sigma of 0.02
 O1-C1S \\sim O2-C2S
 with sigma of 0.02
 F6A-B2A \\sim F5A-B2A \\sim F8A-B2A \\sim F7A-B2A
 with sigma of 0.02
 F5A-F6A \\sim F5A-F7A \\sim F5A-F8A \\sim F6A-F7A \\sim F6A-F8A \\sim F7A-F8A
 with sigma of 0.04
 F5B-B2B \\sim F6B-B2B \\sim F7B-B2B \\sim F8B-B2B
 with sigma of 0.02
3. Uiso/Uaniso restraints and constraints
B4 \\sim F25 \\sim F28 \\sim F26 \\sim F27: within 2A with sigma of 0.04 and
sigma for terminal atoms of 0.08 within 2A
C2S \\sim C1S: within 2A with sigma of 0.04 and sigma for terminal atoms of
0.08 within 2A
O2 \\sim O1: within 2A with sigma of 0.04 and sigma for terminal atoms of 0.08
within 2A
F5A \\sim F5B \\sim F6A \\sim F6B \\sim F7A \\sim F7B \\sim F8A \\sim F8B \\sim
B2A \\sim B2B: within 2A with sigma of 0.04 and sigma for terminal atoms of
0.08 within 2A
Uanis(P1) = Uanis(B3)
Uanis(F5B) = Uanis(F6A)
Uanis(B2A) = Uanis(B2B)
Uanis(B4) = Uanis(PB)
Uanis(F19) = Uanis(F26)
4. Rigid body (RIGU) restrains
 F24, B3, F23, F21, F22
 with sigma for 1-2 distances of 0.001 and sigma for 1-3 distances of 0.001
 B4, F25, F28, F26, F27
 with sigma for 1-2 distances of 0.004 and sigma for 1-3 distances of 0.004
 O2, C2S
 with sigma for 1-2 distances of 0.004 and sigma for 1-3 distances of 0.004
 O1, C1S
 with sigma for 1-2 distances of 0.004 and sigma for 1-3 distances of 0.004
 F5B, F6B, F7B, F8B, B2B
 with sigma for 1-2 distances of 0.004 and sigma for 1-3 distances of 0.004
 F5A, F6A, F7A, F8A, B2A
 with sigma for 1-2 distances of 0.004 and sigma for 1-3 distances of 0.004
 F25, B4, F28, F26, F27
 with sigma for 1-2 distances of 0.001 and sigma for 1-3 distances of 0.001
5. Others
 Sof(F5B)=Sof(F6B)=Sof(F7B)=Sof(F8B)=Sof(B2B)=Sof(O1)=Sof(H1)=Sof(C1S)=
 Sof(H1SA)=Sof(H1SB)=Sof(H1SC)=1-FVAR(1)
 Sof(F5A)=Sof(F6A)=Sof(F7A)=Sof(F8A)=Sof(B2A)=Sof(O2)=Sof(H2A)=Sof(C2S)=
 Sof(H2SA)=Sof(H2SB)=Sof(H2SC)=FVAR(1)
 Sof(B3)=Sof(F24)=Sof(F23)=Sof(F21)=Sof(F22)=1-FVAR(2)
 Sof(P1)=Sof(F14)=Sof(F9)=Sof(F13)=Sof(F10)=Sof(F12)=Sof(F11)=FVAR(2)
 Sof(B4)=Sof(F25)=Sof(F28)=Sof(F26)=Sof(F27)=1-FVAR(3)
 Sof(PB)=Sof(F18)=Sof(F17)=Sof(F19)=Sof(F20)=Sof(F16)=Sof(F15)=FVAR(3)
6.a Aromatic/amide H refined with riding coordinates:
 C2(H2), C3(H3), C4(H4), C5(H5), C10(H10), C11(H11), C12(H12), C14(H14),
 C15(H15), C16(H16), C17(H17), C21(H21), C22(H22), C23(H23), C26(H26), C27(H27),
  C28(H28), C29(H29), C34(H34), C35(H35), C36(H36), C2B(H2B), C3B(H3B),
 C4B(H4B), C5B(H5B), C10B(H10B), C11B(H11B), C12B(H12B), C14B(H14B), C15B(H15B),
  C16B(H16B), C17B(H17B), C21B(H21B), C22B(H22B), C23B(H23B), C26B(H26B),
 C27B(H27B), C28B(H28B), C29B(H29B), C34B(H34B), C35B(H35B), C36B(H36B)
6.b Idealised Me refined as rotating group:
 C7(H7A,H7B,H7C), C24(H24A,H24B,H24C), C31(H31A,H31B,H31C), C7B(H7BA,H7BB,
 H7BC), C24B(H24D,H24E,H24F), C31B(H31D,H31E,H31F), C2S(H2SA,H2SB,H2SC),
 C1S(H1SA,H1SB,H1SC)
6.c Idealised tetrahedral OH refined as rotating group:
 O2(H2A), O1(H1)
;
_olex2_submission_special_instructions 'No special instructions were received'
_oxdiff_exptl_absorpt_empirical_details
;
Empirical correction (ABSPACK) includes:
- Absorption correction using spherical harmonics
- Frame scaling
;
_oxdiff_exptl_absorpt_empirical_full_max 1.919
_oxdiff_exptl_absorpt_empirical_full_min 0.779

loop_
_space_group_symop_operation_xyz
'x, y, z'
'-x+1/2, y+1/2, -z+1/2'
'-x, -y, -z'
'x-1/2, -y-1/2, z-1/2'

loop_
_atom_site_label
_atom_site_type_symbol
_atom_site_fract_x
_atom_site_fract_y
_atom_site_fract_z
_atom_site_U_iso_or_equiv
_atom_site_adp_type
_atom_site_occupancy
_atom_site_site_symmetry_order
_atom_site_calc_flag
_atom_site_refinement_flags_posn
_atom_site_refinement_flags_adp
_atom_site_refinement_flags_occupancy
_atom_site_disorder_assembly
_atom_site_disorder_group
Fe1 Fe 0.25608(2) 0.09127(2) 0.27800(2) 0.01747(7) Uani 1 1 d . . . . .
N1 N 0.23211(8) 0.09080(8) 0.17337(8) 0.0211(3) Uani 1 1 d . . . . .
N2 N 0.33135(8) 0.14999(7) 0.25239(9) 0.0214(3) Uani 1 1 d . . . . .
N3 N 0.18464(8) 0.02755(8) 0.29764(8) 0.0199(3) Uani 1 1 d . . . . .
N4 N 0.31459(8) 0.01397(8) 0.27471(8) 0.0208(3) Uani 1 1 d . . . . .
N5 N 0.28334(8) 0.10426(8) 0.38259(8) 0.0213(3) Uani 1 1 d . . . . .
N6 N 0.19405(8) 0.16531(8) 0.29171(9) 0.0216(3) Uani 1 1 d . . . . .
N7 N 0.24862(9) 0.13044(8) 0.06718(9) 0.0260(4) Uani 1 1 d . . . . .
N8 N 0.43605(9) 0.21320(8) 0.27820(10) 0.0288(4) Uani 1 1 d . . . . .
N9 N 0.16392(9) -0.07117(8) 0.33085(9) 0.0236(3) Uani 1 1 d . . . . .
N10 N 0.42187(10) -0.04170(9) 0.26099(11) 0.0324(4) Uani 1 1 d . . . . .
N11 N 0.28306(9) 0.16993(9) 0.47523(9) 0.0270(4) Uani 1 1 d . . . . .
N12 N 0.10113(10) 0.23904(10) 0.25518(11) 0.0369(4) Uani 1 1 d . . . . .
C1 C 0.18464(10) 0.06147(10) 0.12136(10) 0.0237(4) Uani 1 1 d . . . . .
C2 C 0.13479(12) 0.01293(11) 0.12566(11) 0.0312(5) Uani 1 1 d . . . . .
H2 H 0.127775 -0.004723 0.170386 0.037 Uiso 1 1 calc R U . . .
C3 C 0.09649(13) -0.00814(13) 0.06277(12) 0.0400(6) Uani 1 1 d . . . . .
H3 H 0.063089 -0.041505 0.064099 0.048 Uiso 1 1 calc R U . . .
C4 C 0.10570(14) 0.01869(13) -0.00363(12) 0.0412(6) Uani 1 1 d . . . . .
H4 H 0.077651 0.003436 -0.045863 0.049 Uiso 1 1 calc R U . . .
C5 C 0.15424(13) 0.06641(12) -0.00900(11) 0.0359(5) Uani 1 1 d . . . . .
H5 H 0.160060 0.084630 -0.053775 0.043 Uiso 1 1 calc R U . . .
C6 C 0.19431(11) 0.08660(10) 0.05449(11) 0.0269(4) Uani 1 1 d . . . . .
C7 C 0.27449(13) 0.16991(12) 0.01251(12) 0.0367(5) Uani 1 1 d . . . . .
H7A H 0.271017 0.214347 0.025575 0.055 Uiso 1 1 calc R U . . .
H7B H 0.245141 0.162349 -0.033784 0.055 Uiso 1 1 calc R U . . .
H7C H 0.324606 0.159441 0.009154 0.055 Uiso 1 1 calc R U . . .
C8 C 0.26990(10) 0.13051(9) 0.13895(10) 0.0218(4) Uani 1 1 d . . . . .
C9 C 0.32851(10) 0.16408(9) 0.18137(10) 0.0226(4) Uani 1 1 d . . . . .
C10 C 0.37962(11) 0.20242(10) 0.15761(12) 0.0292(4) Uani 1 1 d . . . . .
H10 H 0.377751 0.212857 0.108464 0.035 Uiso 1 1 calc R U . . .
C11 C 0.43364(11) 0.22495(10) 0.20856(13) 0.0311(5) Uani 1 1 d . . . . .
H11 H 0.470570 0.249851 0.193252 0.037 Uiso 1 1 calc R U . . .
C12 C 0.38435(10) 0.17686(9) 0.29691(11) 0.0249(4) Uani 1 1 d . . . . .
H12 H 0.385026 0.169199 0.346565 0.030 Uiso 1 1 calc R U . . .
C13 C 0.11528(10) 0.02476(9) 0.31482(9) 0.0208(4) Uani 1 1 d . . . . .
C14 C 0.06201(10) 0.07090(10) 0.31461(11) 0.0259(4) Uani 1 1 d . . . . .
H14 H 0.069223 0.112638 0.298978 0.031 Uiso 1 1 calc R U . . .
C15 C -0.00147(11) 0.05324(11) 0.33805(12) 0.0310(5) Uani 1 1 d . . . . .
H15 H -0.038407 0.083605 0.338809 0.037 Uiso 1 1 calc R U . . .
C16 C -0.01261(11) -0.00820(12) 0.36065(12) 0.0327(5) Uani 1 1 d . . . . .
H16 H -0.056675 -0.018142 0.377189 0.039 Uiso 1 1 calc R U . . .
C17 C 0.03809(11) -0.05478(11) 0.35977(11) 0.0300(4) Uani 1 1 d . . . . .
H17 H 0.029918 -0.096624 0.374480 0.036 Uiso 1 1 calc R U . . .
C18 C 0.10244(10) -0.03701(10) 0.33596(10) 0.0233(4) Uani 1 1 d . . . . .
C19 C 0.21090(10) -0.03053(9) 0.30733(10) 0.0207(4) Uani 1 1 d . . . . .
C20 C 0.28368(10) -0.04101(9) 0.29209(10) 0.0228(4) Uani 1 1 d . . . . .
C21 C 0.32098(11) -0.09720(10) 0.29419(12) 0.0306(4) Uani 1 1 d . . . . .
H21 H 0.299514 -0.135746 0.305446 0.037 Uiso 1 1 calc R U . . .
C22 C 0.39106(12) -0.09504(10) 0.27918(13) 0.0341(5) Uani 1 1 d . . . . .
H22 H 0.418215 -0.132879 0.281929 0.041 Uiso 1 1 calc R U . . .
C23 C 0.38178(10) 0.01012(10) 0.25898(11) 0.0264(4) Uani 1 1 d . . . . .
H23 H 0.402795 0.048013 0.245058 0.032 Uiso 1 1 calc R U . . .
C24 C 0.17325(13) -0.13809(10) 0.34795(13) 0.0355(5) Uani 1 1 d . . . . .
H24A H 0.133349 -0.152683 0.371945 0.053 Uiso 1 1 calc R U . . .
H24B H 0.218558 -0.144317 0.379612 0.053 Uiso 1 1 calc R U . . .
H24C H 0.174078 -0.162102 0.303758 0.053 Uiso 1 1 calc R U . . .
C25 C 0.33236(10) 0.08208(10) 0.43858(10) 0.0233(4) Uani 1 1 d . . . . .
C26 C 0.37569(11) 0.02832(11) 0.44583(12) 0.0288(4) Uani 1 1 d . . . . .
H26 H 0.375751 -0.000709 0.407564 0.035 Uiso 1 1 calc R U . . .
C27 C 0.41831(11) 0.01896(12) 0.51049(12) 0.0337(5) Uani 1 1 d . . . . .
H27 H 0.446151 -0.018391 0.517615 0.040 Uiso 1 1 calc R U . . .
C28 C 0.42160(13) 0.06329(13) 0.56616(12) 0.0383(5) Uani 1 1 d . . . . .
H28 H 0.453974 0.056468 0.608756 0.046 Uiso 1 1 calc R U . . .
C29 C 0.37920(13) 0.11624(12) 0.56055(11) 0.0357(5) Uani 1 1 d . . . . .
H29 H 0.381021 0.145972 0.598346 0.043 Uiso 1 1 calc R U . . .
C30 C 0.33335(11) 0.12401(10) 0.49643(11) 0.0275(4) Uani 1 1 d . . . . .
C31 C 0.26945(14) 0.22458(12) 0.51870(12) 0.0403(5) Uani 1 1 d . . . . .
H31A H 0.264050 0.262277 0.488503 0.060 Uiso 1 1 calc R U . . .
H31B H 0.309814 0.230339 0.556920 0.060 Uiso 1 1 calc R U . . .
H31C H 0.225367 0.217681 0.539769 0.060 Uiso 1 1 calc R U . . .
C32 C 0.25432(10) 0.15541(9) 0.40755(10) 0.0229(4) Uani 1 1 d . . . . .
C33 C 0.19828(10) 0.18731(9) 0.35983(11) 0.0236(4) Uani 1 1 d . . . . .
C34 C 0.15151(12) 0.23281(11) 0.37798(12) 0.0334(5) Uani 1 1 d . . . . .
H34 H 0.152467 0.246686 0.425926 0.040 Uiso 1 1 calc R U . . .
C35 C 0.10356(13) 0.25696(12) 0.32315(14) 0.0398(5) Uani 1 1 d . . . . .
H35 H 0.070479 0.287987 0.334247 0.048 Uiso 1 1 calc R U . . .
C36 C 0.14661(11) 0.19399(10) 0.24270(12) 0.0282(4) Uani 1 1 d . . . . .
H36 H 0.145416 0.180824 0.194470 0.034 Uiso 1 1 calc R U . . .
Fe1B Fe 0.79567(2) 0.45545(2) 0.27439(2) 0.01738(7) Uani 1 1 d . . . . .
N1B N 0.75517(8) 0.45672(7) 0.17232(8) 0.0197(3) Uani 1 1 d . . . . .
N2B N 0.86258(8) 0.51600(8) 0.23906(8) 0.0209(3) Uani 1 1 d . . . . .
N3B N 0.72675(8) 0.39161(8) 0.29686(8) 0.0201(3) Uani 1 1 d . . . . .
N4B N 0.85187(8) 0.37916(7) 0.26237(8) 0.0191(3) Uani 1 1 d . . . . .
N5B N 0.83568(9) 0.46509(8) 0.37734(8) 0.0223(3) Uani 1 1 d . . . . .
N6B N 0.73723(8) 0.52877(8) 0.29969(9) 0.0222(3) Uani 1 1 d . . . . .
N7B N 0.74185(8) 0.51124(8) 0.07022(8) 0.0233(3) Uani 1 1 d . . . . .
N8B N 0.96567(9) 0.58219(8) 0.24941(10) 0.0281(4) Uani 1 1 d . . . . .
N9B N 0.70257(9) 0.29042(8) 0.31595(9) 0.0247(3) Uani 1 1 d . . . . .
N10B N 0.95490(9) 0.32514(8) 0.23366(9) 0.0272(4) Uani 1 1 d . . . . .
N11B N 0.83024(10) 0.51354(9) 0.48174(9) 0.0292(4) Uani 1 1 d . . . . .
N12B N 0.65147(10) 0.61129(9) 0.27437(10) 0.0328(4) Uani 1 1 d . . . . .
C1B C 0.70115(10) 0.42807(9) 0.12578(10) 0.0203(4) Uani 1 1 d . . . . .
C2B C 0.65929(10) 0.37419(9) 0.13192(10) 0.0232(4) Uani 1 1 d . . . . .
H2B H 0.664831 0.349733 0.174456 0.028 Uiso 1 1 calc R U . . .
C3B C 0.60979(11) 0.35809(10) 0.07384(11) 0.0274(4) Uani 1 1 d . . . . .
H3B H 0.580773 0.321825 0.076648 0.033 Uiso 1 1 calc R U . . .
C4B C 0.60112(11) 0.39396(11) 0.01055(11) 0.0302(4) Uani 1 1 d . . . . .
H4B H 0.566132 0.381440 -0.028075 0.036 Uiso 1 1 calc R U . . .
C5B C 0.64178(11) 0.44646(11) 0.00311(11) 0.0291(4) Uani 1 1 d . . . . .
H5B H 0.635770 0.470607 -0.039656 0.035 Uiso 1 1 calc R U . . .
C6B C 0.69242(10) 0.46270(9) 0.06141(10) 0.0229(4) Uani 1 1 d . . . . .
C7B C 0.74513(12) 0.56182(11) 0.01819(11) 0.0317(5) Uani 1 1 d . . . . .
H7BA H 0.751557 0.602269 0.043246 0.048 Uiso 1 1 calc R U . . .
H7BB H 0.700408 0.562633 -0.015296 0.048 Uiso 1 1 calc R U . . .
H7BC H 0.785609 0.554456 -0.008239 0.048 Uiso 1 1 calc R U . . .
C8B C 0.77896(10) 0.50436(9) 0.13651(10) 0.0208(4) Uani 1 1 d . . . . .
C9B C 0.84174(10) 0.53795(9) 0.17154(10) 0.0215(4) Uani 1 1 d . . . . .
C10B C 0.88126(11) 0.58342(10) 0.14205(12) 0.0269(4) Uani 1 1 d . . . . .
H10B H 0.866555 0.599679 0.095438 0.032 Uiso 1 1 calc R U . . .
C11B C 0.94338(11) 0.60420(10) 0.18367(12) 0.0298(4) Uani 1 1 d . . . . .
H11B H 0.971402 0.635502 0.164623 0.036 Uiso 1 1 calc R U . . .
C12B C 0.92363(10) 0.53953(9) 0.27400(11) 0.0249(4) Uani 1 1 d . . . . .
H12B H 0.938331 0.524190 0.321014 0.030 Uiso 1 1 calc R U . . .
C13B C 0.65624(10) 0.38760(10) 0.31015(9) 0.0220(4) Uani 1 1 d . . . . .
C14B C 0.60229(10) 0.43330(11) 0.30883(10) 0.0258(4) Uani 1 1 d . . . . .
H14B H 0.611228 0.476293 0.299362 0.031 Uiso 1 1 calc R U . . .
C15B C 0.53538(11) 0.41300(12) 0.32194(11) 0.0315(5) Uani 1 1 d . . . . .
H15B H 0.497548 0.442763 0.320674 0.038 Uiso 1 1 calc R U . . .
C16B C 0.52192(11) 0.34995(12) 0.33699(12) 0.0349(5) Uani 1 1 d . . . . .
H16B H 0.475556 0.338298 0.346809 0.042 Uiso 1 1 calc R U . . .
C17B C 0.57403(11) 0.30433(12) 0.33795(12) 0.0333(5) Uani 1 1 d . . . . .
H17B H 0.564951 0.261535 0.348262 0.040 Uiso 1 1 calc R U . . .
C18B C 0.64107(10) 0.32450(10) 0.32289(10) 0.0251(4) Uani 1 1 d . . . . .
C19B C 0.75149(10) 0.33279(9) 0.29906(10) 0.0213(4) Uani 1 1 d . . . . .
C20B C 0.82190(10) 0.32314(9) 0.27736(10) 0.0209(4) Uani 1 1 d . . . . .
C21B C 0.85702(11) 0.26702(10) 0.26892(11) 0.0274(4) Uani 1 1 d . . . . .
H21B H 0.836145 0.227680 0.278177 0.033 Uiso 1 1 calc R U . . .
C22B C 0.92398(11) 0.27049(10) 0.24639(12) 0.0297(4) Uani 1 1 d . . . . .
H22B H 0.948806 0.232475 0.239745 0.036 Uiso 1 1 calc R U . . .
C23B C 0.91730(10) 0.37665(9) 0.24198(10) 0.0223(4) Uani 1 1 d . . . . .
H23B H 0.938765 0.415690 0.232573 0.027 Uiso 1 1 calc R U . . .
C24B C 0.70968(12) 0.22238(10) 0.32627(14) 0.0357(5) Uani 1 1 d . . . . .
H24D H 0.667709 0.206190 0.345838 0.054 Uiso 1 1 calc R U . . .
H24E H 0.753151 0.213281 0.359646 0.054 Uiso 1 1 calc R U . . .
H24F H 0.712949 0.202041 0.280251 0.054 Uiso 1 1 calc R U . . .
C25B C 0.88812(10) 0.43928(10) 0.42831(10) 0.0242(4) Uani 1 1 d . . . . .
C26B C 0.93838(11) 0.39162(11) 0.42450(12) 0.0310(4) Uani 1 1 d . . . . .
H26B H 0.941620 0.370573 0.380676 0.037 Uiso 1 1 calc R U . . .
C27B C 0.98326(13) 0.37583(12) 0.48601(12) 0.0372(5) Uani 1 1 d . . . . .
H27B H 1.017898 0.343541 0.484257 0.045 Uiso 1 1 calc R U . . .
C28B C 0.97887(14) 0.40652(12) 0.55130(12) 0.0387(5) Uani 1 1 d . . . . .
H28B H 1.010436 0.394296 0.592720 0.046 Uiso 1 1 calc R U . . .
C29B C 0.93001(13) 0.45373(11) 0.55655(12) 0.0367(5) Uani 1 1 d . . . . .
H29B H 0.927191 0.474581 0.600575 0.044 Uiso 1 1 calc R U . . .
C30B C 0.88448(12) 0.46972(10) 0.49392(11) 0.0285(4) Uani 1 1 d . . . . .
C31B C 0.81000(15) 0.55751(13) 0.53565(12) 0.0425(6) Uani 1 1 d . . . . .
H31D H 0.760483 0.549178 0.543460 0.064 Uiso 1 1 calc R U . . .
H31E H 0.813833 0.600846 0.518761 0.064 Uiso 1 1 calc R U . . .
H31F H 0.842188 0.551813 0.580647 0.064 Uiso 1 1 calc R U . . .
C32B C 0.80287(11) 0.50879(9) 0.41159(10) 0.0242(4) Uani 1 1 d . . . . .
C33B C 0.74617(11) 0.54534(10) 0.37001(11) 0.0253(4) Uani 1 1 d . . . . .
C34B C 0.70567(13) 0.59274(11) 0.39435(12) 0.0343(5) Uani 1 1 d . . . . .
H34B H 0.709686 0.602754 0.443779 0.041 Uiso 1 1 calc R U . . .
C35B C 0.65914(13) 0.62504(11) 0.34423(13) 0.0376(5) Uani 1 1 d . . . . .
H35B H 0.631455 0.658352 0.359882 0.045 Uiso 1 1 calc R U . . .
C36B C 0.69029(11) 0.56361(10) 0.25581(11) 0.0262(4) Uani 1 1 d . . . . .
H36B H 0.684396 0.552909 0.206490 0.031 Uiso 1 1 calc R U . . .
PB P 0.38552(8) 0.79886(8) 0.46735(7) 0.0448(3) Uani 0.733(3) 1 d . . P A 5
F18 F 0.3745(3) 0.87412(15) 0.4523(2) 0.0663(10) Uani 0.733(3) 1 d . . P A 5
F17 F 0.4390(3) 0.7987(2) 0.4114(2) 0.0707(10) Uani 0.733(3) 1 d . . P A 5
F19 F 0.3191(3) 0.7842(2) 0.4017(3) 0.0744(9) Uani 0.733(3) 1 d . . P A 5
F20 F 0.32816(15) 0.80094(13) 0.52048(15) 0.0657(8) Uani 0.733(3) 1 d . . P A 5
F16 F 0.44641(16) 0.81485(14) 0.53128(14) 0.0718(8) Uani 0.733(3) 1 d . . P A 5
F15 F 0.39492(14) 0.72556(11) 0.48079(14) 0.0649(7) Uani 0.733(3) 1 d . . P A 5
P1 P 0.09617(6) 0.80847(5) 0.54200(6) 0.0295(2) Uani 0.769(3) 1 d . . P B 5
F14 F 0.16445(10) 0.81163(9) 0.50045(10) 0.0423(5) Uani 0.769(3) 1 d . . P B 5
F9 F 0.12581(19) 0.74285(14) 0.57663(19) 0.0394(7) Uani 0.769(3) 1 d . . P B 5
F13 F 0.06905(11) 0.87412(10) 0.50817(10) 0.0473(5) Uani 0.769(3) 1 d . . P B 5
F10 F 0.0292(3) 0.8044(3) 0.5845(5) 0.0514(13) Uani 0.769(3) 1 d . . P B 5
F12 F 0.05352(14) 0.77197(13) 0.47524(12) 0.0539(6) Uani 0.769(3) 1 d . . P B 5
F11 F 0.14067(16) 0.84604(12) 0.60805(13) 0.0421(6) Uani 0.769(3) 1 d . . P B 5
F1 F 0.15322(10) 0.36525(8) 0.66849(13) 0.0802(7) Uani 1 1 d . . . . .
F2 F 0.09407(9) 0.27360(9) 0.65855(11) 0.0674(5) Uani 1 1 d . . . . .
F3 F 0.13949(10) 0.31200(10) 0.56216(10) 0.0729(6) Uani 1 1 d . . . . .
F4 F 0.21341(8) 0.27502(8) 0.65708(8) 0.0502(4) Uani 1 1 d . . . . .
B1 B 0.14939(13) 0.30842(12) 0.63405(16) 0.0343(6) Uani 1 1 d . . . . .
F5A F 0.3284(4) 0.3547(4) 0.4372(3) 0.095(3) Uani 0.310(4) 1 d D U P C 1
F5B F 0.2456(4) 0.3504(4) 0.3736(5) 0.092(2) Uani 0.690(4) 1 d D U P C 2
F6A F 0.2350(9) 0.3659(10) 0.3560(13) 0.092(2) Uani 0.310(4) 1 d D U P C 1
F6B F 0.27252(13) 0.28966(11) 0.28592(13) 0.0428(6) Uani 0.690(4) 1 d D U P C 2
F7A F 0.3069(6) 0.2826(4) 0.3456(8) 0.129(5) Uani 0.310(4) 1 d D U P C 1
F7B F 0.34273(19) 0.28658(17) 0.39299(14) 0.0667(10) Uani 0.690(4) 1 d D U P C 2
F8A F 0.3452(12) 0.3756(11) 0.3274(12) 0.070(5) Uani 0.310(4) 1 d D U P C 1
F8B F 0.3459(4) 0.3720(4) 0.3192(5) 0.0480(13) Uani 0.690(4) 1 d D U P C 2
B2A B 0.3020(7) 0.3444(6) 0.3678(6) 0.0359(11) Uani 0.310(4) 1 d D U P C 1
B2B B 0.3017(3) 0.3289(2) 0.3476(3) 0.0359(11) Uani 0.690(4) 1 d D U P C 2
O2 O 0.5560(5) 0.7183(5) 0.4128(5) 0.058(2) Uani 0.310(4) 1 d D U P C 1
H2A H 0.572322 0.752856 0.429419 0.087 Uiso 0.310(4) 1 calc R U P C 1
C2S C 0.5500(7) 0.6765(9) 0.4691(6) 0.078(5) Uani 0.310(4) 1 d D U P C 1
H2SA H 0.513579 0.644627 0.453312 0.117 Uiso 0.310(4) 1 calc R U P C 1
H2SB H 0.535833 0.699860 0.509703 0.117 Uiso 0.310(4) 1 calc R U P C 1
H2SC H 0.596257 0.655897 0.483764 0.117 Uiso 0.310(4) 1 calc R U P C 1
O1 O 0.5232(5) 0.6929(4) 0.3880(4) 0.157(4) Uani 0.690(4) 1 d D U P C 2
H1 H 0.503951 0.727149 0.397101 0.236 Uiso 0.690(4) 1 calc R U P C 2
C1S C 0.5154(6) 0.6489(6) 0.4424(7) 0.186(7) Uani 0.690(4) 1 d D U P C 2
H1SA H 0.464300 0.641597 0.444255 0.279 Uiso 0.690(4) 1 calc R U P C 2
H1SB H 0.538134 0.665368 0.488495 0.279 Uiso 0.690(4) 1 calc R U P C 2
H1SC H 0.538367 0.609165 0.432078 0.279 Uiso 0.690(4) 1 calc R U P C 2
B3 B 0.0899(9) 0.8036(7) 0.5477(8) 0.0295(2) Uani 0.231(3) 1 d D . P B 6
F24 F 0.1218(7) 0.8549(6) 0.5822(8) 0.093(4) Uani 0.231(3) 1 d D . P B 6
F23 F 0.0757(6) 0.8102(7) 0.4748(5) 0.094(4) Uani 0.231(3) 1 d D . P B 6
F21 F 0.1382(7) 0.7553(6) 0.5617(8) 0.057(3) Uani 0.231(3) 1 d D . P B 6
F22 F 0.0282(11) 0.7894(11) 0.5761(14) 0.047(3) Uani 0.231(3) 1 d D . P B 6
B4 B 0.3858(8) 0.8010(8) 0.4584(7) 0.0448(3) Uani 0.267(3) 1 d D U P A -4
F25 F 0.3777(9) 0.7896(8) 0.5277(5) 0.162(5) Uani 0.267(3) 1 d D U P A -4
F28 F 0.4497(8) 0.7983(11) 0.4323(10) 0.128(5) Uani 0.267(3) 1 d D U P A -4
F26 F 0.3358(8) 0.7704(6) 0.4115(8) 0.0744(9) Uani 0.267(3) 1 d D U P A -4
F27 F 0.3576(11) 0.8606(7) 0.4534(11) 0.121(4) Uani 0.267(3) 1 d D U P A -4

loop_
_atom_site_aniso_label
_atom_site_aniso_U_11
_atom_site_aniso_U_22
_atom_site_aniso_U_33
_atom_site_aniso_U_23
_atom_site_aniso_U_13
_atom_site_aniso_U_12
Fe1 0.01638(14) 0.01814(15) 0.01849(14) 0.00051(11) 0.00456(11) -0.00056(10)
N1 0.0208(7) 0.0221(8) 0.0208(8) 0.0000(6) 0.0049(6) -0.0015(6)
N2 0.0201(7) 0.0195(8) 0.0253(8) 0.0001(6) 0.0056(6) 0.0014(6)
N3 0.0186(7) 0.0227(8) 0.0189(7) 0.0001(6) 0.0048(6) -0.0012(6)
N4 0.0199(7) 0.0218(8) 0.0215(7) -0.0007(6) 0.0050(6) -0.0003(6)
N5 0.0198(7) 0.0228(8) 0.0217(8) 0.0008(6) 0.0047(6) 0.0006(6)
N6 0.0190(7) 0.0215(8) 0.0250(8) 0.0014(6) 0.0054(6) -0.0007(6)
N7 0.0297(9) 0.0272(9) 0.0221(8) 0.0050(7) 0.0070(7) -0.0023(7)
N8 0.0208(8) 0.0248(9) 0.0408(10) 0.0009(7) 0.0045(7) -0.0025(7)
N9 0.0250(8) 0.0213(8) 0.0256(8) 0.0004(6) 0.0076(6) -0.0036(6)
N10 0.0250(9) 0.0269(9) 0.0476(11) -0.0013(8) 0.0136(8) 0.0028(7)
N11 0.0313(9) 0.0297(9) 0.0207(8) -0.0025(7) 0.0061(7) 0.0006(7)
N12 0.0323(10) 0.0367(11) 0.0410(11) 0.0035(8) 0.0028(8) 0.0117(8)
C1 0.0240(9) 0.0271(10) 0.0204(9) 0.0002(8) 0.0037(7) -0.0015(8)
C2 0.0331(11) 0.0367(12) 0.0238(10) 0.0016(9) 0.0039(8) -0.0108(9)
C3 0.0417(13) 0.0484(15) 0.0291(11) -0.0005(10) 0.0013(9) -0.0200(11)
C4 0.0446(14) 0.0538(16) 0.0229(10) -0.0010(10) -0.0026(9) -0.0139(12)
C5 0.0402(12) 0.0463(14) 0.0208(10) 0.0028(9) 0.0024(9) -0.0068(10)
C6 0.0289(10) 0.0285(11) 0.0237(10) 0.0033(8) 0.0054(8) -0.0009(8)
C7 0.0451(13) 0.0405(13) 0.0259(10) 0.0104(9) 0.0100(9) -0.0097(10)
C8 0.0230(9) 0.0217(9) 0.0218(9) 0.0017(7) 0.0071(7) 0.0008(7)
C9 0.0220(9) 0.0195(9) 0.0275(10) 0.0022(7) 0.0078(7) 0.0016(7)
C10 0.0291(10) 0.0259(10) 0.0346(11) 0.0038(8) 0.0114(9) -0.0014(8)
C11 0.0243(10) 0.0244(10) 0.0466(13) 0.0050(9) 0.0115(9) -0.0037(8)
C12 0.0204(9) 0.0228(10) 0.0316(10) -0.0016(8) 0.0044(8) 0.0002(7)
C13 0.0177(8) 0.0283(10) 0.0168(8) -0.0014(7) 0.0035(7) -0.0032(7)
C14 0.0204(9) 0.0304(11) 0.0272(10) -0.0007(8) 0.0041(8) -0.0009(8)
C15 0.0190(9) 0.0416(13) 0.0329(11) -0.0059(9) 0.0057(8) 0.0001(8)
C16 0.0215(10) 0.0451(13) 0.0333(11) -0.0041(10) 0.0101(8) -0.0080(9)
C17 0.0269(10) 0.0346(12) 0.0301(10) -0.0006(9) 0.0099(8) -0.0100(9)
C18 0.0222(9) 0.0287(10) 0.0196(9) -0.0030(7) 0.0050(7) -0.0043(8)
C19 0.0217(9) 0.0216(9) 0.0196(9) -0.0004(7) 0.0050(7) -0.0031(7)
C20 0.0233(9) 0.0226(10) 0.0234(9) -0.0013(7) 0.0064(7) -0.0021(7)
C21 0.0296(10) 0.0234(10) 0.0402(12) 0.0004(9) 0.0100(9) 0.0005(8)
C22 0.0299(11) 0.0231(11) 0.0510(14) -0.0018(9) 0.0115(10) 0.0049(8)
C23 0.0224(9) 0.0247(10) 0.0342(11) -0.0007(8) 0.0108(8) 0.0004(8)
C24 0.0401(12) 0.0220(10) 0.0482(13) 0.0039(9) 0.0197(10) -0.0036(9)
C25 0.0197(9) 0.0292(10) 0.0213(9) 0.0027(8) 0.0035(7) -0.0024(7)
C26 0.0240(10) 0.0321(11) 0.0308(10) 0.0035(9) 0.0051(8) 0.0019(8)
C27 0.0254(10) 0.0414(13) 0.0343(11) 0.0103(10) 0.0047(9) 0.0037(9)
C28 0.0337(12) 0.0518(15) 0.0276(11) 0.0095(10) -0.0018(9) -0.0008(11)
C29 0.0396(12) 0.0448(14) 0.0219(10) 0.0008(9) 0.0017(9) -0.0041(10)
C30 0.0277(10) 0.0316(11) 0.0238(9) 0.0017(8) 0.0060(8) -0.0020(8)
C31 0.0535(14) 0.0390(13) 0.0289(11) -0.0120(10) 0.0077(10) 0.0050(11)
C32 0.0225(9) 0.0237(10) 0.0234(9) 0.0000(7) 0.0067(7) 0.0002(7)
C33 0.0227(9) 0.0229(10) 0.0263(9) 0.0003(8) 0.0072(8) -0.0004(7)
C34 0.0307(11) 0.0343(12) 0.0365(12) -0.0049(9) 0.0091(9) 0.0066(9)
C35 0.0341(12) 0.0379(13) 0.0485(14) -0.0027(11) 0.0094(10) 0.0163(10)
C36 0.0254(10) 0.0284(11) 0.0305(10) 0.0026(8) 0.0033(8) 0.0040(8)
Fe1B 0.01646(14) 0.01863(15) 0.01706(14) -0.00098(11) 0.00238(11) 0.00010(10)
N1B 0.0180(7) 0.0213(8) 0.0199(7) -0.0007(6) 0.0030(6) 0.0003(6)
N2B 0.0196(7) 0.0199(8) 0.0232(8) -0.0016(6) 0.0038(6) 0.0012(6)
N3B 0.0189(7) 0.0236(8) 0.0179(7) -0.0009(6) 0.0027(6) -0.0008(6)
N4B 0.0182(7) 0.0217(8) 0.0172(7) -0.0008(6) 0.0010(6) -0.0009(6)
N5B 0.0227(8) 0.0232(8) 0.0204(8) -0.0014(6) 0.0010(6) -0.0002(6)
N6B 0.0207(8) 0.0224(8) 0.0238(8) -0.0011(6) 0.0039(6) -0.0006(6)
N7B 0.0224(8) 0.0259(9) 0.0218(8) 0.0041(6) 0.0040(6) 0.0003(6)
N8B 0.0224(8) 0.0233(9) 0.0389(10) -0.0036(7) 0.0051(7) -0.0010(7)
N9B 0.0236(8) 0.0231(9) 0.0274(8) 0.0016(7) 0.0030(7) -0.0043(6)
N10B 0.0235(8) 0.0276(9) 0.0310(9) -0.0021(7) 0.0052(7) 0.0028(7)
N11B 0.0369(10) 0.0311(9) 0.0196(8) -0.0047(7) 0.0042(7) 0.0018(8)
N12B 0.0327(9) 0.0300(10) 0.0364(10) 0.0024(8) 0.0069(8) 0.0082(8)
C1B 0.0185(8) 0.0242(9) 0.0183(8) -0.0017(7) 0.0029(7) 0.0025(7)
C2B 0.0236(9) 0.0242(10) 0.0219(9) -0.0001(7) 0.0032(7) -0.0006(7)
C3B 0.0253(10) 0.0288(11) 0.0276(10) -0.0039(8) 0.0019(8) -0.0028(8)
C4B 0.0260(10) 0.0397(12) 0.0232(10) -0.0037(9) -0.0028(8) -0.0009(9)
C5B 0.0276(10) 0.0378(12) 0.0211(9) 0.0026(8) 0.0010(8) 0.0013(9)
C6B 0.0206(9) 0.0257(10) 0.0224(9) 0.0003(7) 0.0034(7) 0.0022(7)
C7B 0.0346(11) 0.0327(12) 0.0278(10) 0.0122(9) 0.0045(9) 0.0005(9)
C8B 0.0203(9) 0.0222(9) 0.0205(9) -0.0002(7) 0.0051(7) 0.0008(7)
C9B 0.0215(9) 0.0192(9) 0.0248(9) -0.0017(7) 0.0061(7) 0.0014(7)
C10B 0.0259(10) 0.0234(10) 0.0323(11) 0.0021(8) 0.0066(8) -0.0004(8)
C11B 0.0255(10) 0.0229(10) 0.0421(12) 0.0018(9) 0.0092(9) -0.0036(8)
C12B 0.0212(9) 0.0218(10) 0.0313(10) -0.0046(8) 0.0024(8) -0.0004(7)
C13B 0.0192(9) 0.0310(10) 0.0155(8) -0.0006(7) 0.0018(7) -0.0027(7)
C14B 0.0225(9) 0.0332(11) 0.0223(9) -0.0003(8) 0.0050(7) 0.0010(8)
C15B 0.0214(10) 0.0475(14) 0.0261(10) -0.0021(9) 0.0050(8) 0.0021(9)
C16B 0.0224(10) 0.0499(14) 0.0336(11) -0.0018(10) 0.0080(9) -0.0084(9)
C17B 0.0278(10) 0.0392(13) 0.0338(11) 0.0015(9) 0.0069(9) -0.0106(9)
C18B 0.0222(9) 0.0324(11) 0.0203(9) -0.0007(8) 0.0016(7) -0.0040(8)
C19B 0.0215(9) 0.0229(9) 0.0193(8) 0.0004(7) 0.0017(7) -0.0030(7)
C20B 0.0207(9) 0.0228(9) 0.0186(8) -0.0011(7) 0.0008(7) -0.0011(7)
C21B 0.0290(10) 0.0214(10) 0.0315(10) -0.0019(8) 0.0039(8) -0.0009(8)
C22B 0.0279(10) 0.0248(10) 0.0363(11) -0.0040(9) 0.0036(9) 0.0057(8)
C23B 0.0201(9) 0.0241(10) 0.0232(9) -0.0007(7) 0.0046(7) 0.0011(7)
C24B 0.0339(11) 0.0242(11) 0.0494(13) 0.0084(10) 0.0069(10) -0.0056(9)
C25B 0.0247(9) 0.0253(10) 0.0213(9) 0.0002(8) -0.0013(7) -0.0032(8)
C26B 0.0308(11) 0.0327(11) 0.0275(10) -0.0032(9) -0.0030(8) 0.0027(9)
C27B 0.0364(12) 0.0360(13) 0.0352(12) -0.0007(10) -0.0091(10) 0.0052(10)
C28B 0.0433(13) 0.0387(13) 0.0294(11) 0.0027(9) -0.0117(10) -0.0002(10)
C29B 0.0455(13) 0.0390(13) 0.0227(10) -0.0026(9) -0.0047(9) -0.0039(10)
C30B 0.0329(11) 0.0292(11) 0.0228(10) -0.0016(8) 0.0017(8) -0.0028(8)
C31B 0.0584(16) 0.0457(15) 0.0232(11) -0.0125(10) 0.0048(10) 0.0106(12)
C32B 0.0278(10) 0.0238(10) 0.0216(9) -0.0024(7) 0.0051(8) -0.0010(8)
C33B 0.0269(10) 0.0243(10) 0.0253(10) -0.0014(8) 0.0060(8) -0.0005(8)
C34B 0.0394(12) 0.0337(12) 0.0309(11) -0.0043(9) 0.0085(9) 0.0077(9)
C35B 0.0417(13) 0.0320(12) 0.0406(13) -0.0041(10) 0.0109(10) 0.0110(10)
C36B 0.0262(10) 0.0249(10) 0.0279(10) 0.0027(8) 0.0046(8) 0.0027(8)
PB 0.0560(5) 0.0428(5) 0.0391(5) 0.0007(4) 0.0187(4) 0.0149(4)
F18 0.100(2) 0.0364(16) 0.0698(19) 0.0043(14) 0.0367(17) 0.0099(14)
F17 0.097(2) 0.067(2) 0.0541(16) 0.0057(14) 0.0317(16) 0.0307(17)
F19 0.087(3) 0.064(2) 0.0661(18) 0.0097(16) -0.0099(14) 0.0202(16)
F20 0.0712(16) 0.0560(15) 0.0792(18) -0.0122(13) 0.0434(14) 0.0038(12)
F16 0.0726(18) 0.084(2) 0.0551(15) 0.0002(13) -0.0036(13) -0.0026(15)
F15 0.0846(18) 0.0392(13) 0.0728(16) 0.0089(11) 0.0183(13) 0.0188(12)
P1 0.0287(4) 0.0334(4) 0.0271(4) 0.0008(3) 0.0067(3) 0.0051(3)
F14 0.0429(10) 0.0397(10) 0.0490(11) 0.0004(8) 0.0228(8) 0.0026(8)
F9 0.0542(14) 0.0299(12) 0.0353(15) 0.0029(9) 0.0102(11) 0.0062(9)
F13 0.0508(11) 0.0456(12) 0.0450(11) 0.0117(9) 0.0046(9) 0.0174(9)
F10 0.0440(13) 0.057(3) 0.058(2) 0.0001(19) 0.0268(14) 0.0051(16)
F12 0.0533(14) 0.0632(16) 0.0415(11) -0.0126(11) -0.0062(10) -0.0031(11)
F11 0.0465(15) 0.0418(11) 0.0349(11) -0.0100(9) -0.0054(9) 0.0090(9)
F1 0.0716(12) 0.0356(9) 0.148(2) -0.0355(11) 0.0663(13) -0.0145(8)
F2 0.0554(10) 0.0581(11) 0.0972(14) -0.0239(10) 0.0404(10) -0.0232(8)
F3 0.0629(11) 0.0925(15) 0.0635(11) 0.0208(10) 0.0092(9) 0.0337(10)
F4 0.0485(8) 0.0579(10) 0.0439(8) -0.0114(7) 0.0055(7) 0.0143(7)
B1 0.0272(12) 0.0286(13) 0.0498(15) -0.0140(11) 0.0149(11) -0.0002(9)
F5A 0.084(5) 0.151(8) 0.049(3) 0.023(4) 0.010(3) 0.040(5)
F5B 0.071(3) 0.074(4) 0.141(5) -0.050(3) 0.050(3) 0.0045(19)
F6A 0.071(3) 0.074(4) 0.141(5) -0.050(3) 0.050(3) 0.0045(19)
F6B 0.0482(13) 0.0354(12) 0.0463(13) 0.0021(10) 0.0123(10) -0.0143(9)
F7A 0.110(9) 0.056(4) 0.250(16) -0.028(8) 0.127(10) -0.018(5)
F7B 0.089(2) 0.069(2) 0.0422(14) 0.0213(13) 0.0097(13) 0.0115(17)
F8A 0.096(9) 0.061(8) 0.061(8) -0.011(5) 0.035(7) -0.038(7)
F8B 0.055(3) 0.044(3) 0.045(2) 0.003(2) 0.0075(19) -0.016(2)
B2A 0.0277(13) 0.028(3) 0.054(3) 0.0164(19) 0.0140(19) 0.0003(18)
B2B 0.0277(13) 0.028(3) 0.054(3) 0.0164(19) 0.0140(19) 0.0003(18)
O2 0.049(5) 0.066(5) 0.063(4) -0.010(4) 0.020(4) 0.010(4)
C2S 0.044(6) 0.153(14) 0.040(5) 0.021(6) 0.014(5) 0.022(7)
O1 0.179(7) 0.158(7) 0.163(7) 0.106(6) 0.128(6) 0.121(6)
C1S 0.128(9) 0.212(13) 0.243(14) 0.163(12) 0.115(9) 0.086(9)
B3 0.0287(4) 0.0334(4) 0.0271(4) 0.0008(3) 0.0067(3) 0.0051(3)
F24 0.062(6) 0.071(5) 0.152(10) -0.063(6) 0.040(6) -0.023(5)
F23 0.082(7) 0.167(11) 0.0335(18) 0.032(4) 0.014(3) 0.036(7)
F21 0.058(5) 0.064(5) 0.049(6) -0.001(4) 0.010(4) 0.034(5)
F22 0.037(3) 0.057(9) 0.050(6) 0.003(6) 0.018(4) 0.001(3)
B4 0.0560(5) 0.0428(5) 0.0391(5) 0.0007(4) 0.0187(4) 0.0149(4)
F25 0.213(12) 0.240(13) 0.039(2) 0.033(4) 0.038(4) 0.084(10)
F28 0.082(4) 0.145(11) 0.173(12) -0.008(10) 0.072(6) 0.006(5)
F26 0.087(3) 0.064(2) 0.0661(18) 0.0097(16) -0.0099(14) 0.0202(16)
F27 0.165(11) 0.059(3) 0.141(10) -0.014(4) 0.027(8) 0.050(4)

loop_
_atom_type_symbol
_atom_type_description
_atom_type_scat_dispersion_real
_atom_type_scat_dispersion_imag
_atom_type_scat_source
C C 0.0181 0.0091 'International Tables Vol C Tables 4.2.6.8 and 6.1.1.4'
H H 0.0000 0.0000 'International Tables Vol C Tables 4.2.6.8 and 6.1.1.4'
B B 0.0090 0.0039 'International Tables Vol C Tables 4.2.6.8 and 6.1.1.4'
F F 0.0727 0.0534 'International Tables Vol C Tables 4.2.6.8 and 6.1.1.4'
Fe Fe -1.1336 3.1974 'International Tables Vol C Tables 4.2.6.8 and 6.1.1.4'
N N 0.0311 0.0180 'International Tables Vol C Tables 4.2.6.8 and 6.1.1.4'
O O 0.0492 0.0322 'International Tables Vol C Tables 4.2.6.8 and 6.1.1.4'
P P 0.2955 0.4335 'International Tables Vol C Tables 4.2.6.8 and 6.1.1.4'

loop_
_exptl_crystal_face_index_h
_exptl_crystal_face_index_k
_exptl_crystal_face_index_l
_exptl_crystal_face_perp_dist
0 -1 -2 0.1083
0 0 1 0.0829
1 0 0 0.0243
-1 0 0 0.0315
0 1 0 0.0134
0 -1 0 0.0175

loop_
_geom_angle_atom_site_label_1
_geom_angle_atom_site_label_2
_geom_angle_atom_site_label_3
_geom_angle
_geom_angle_site_symmetry_1
_geom_angle_site_symmetry_3
_geom_angle_publ_flag
N1 Fe1 N2 80.26(7) . . ?
N1 Fe1 N3 96.78(7) . . ?
N1 Fe1 N4 90.86(7) . . ?
N1 Fe1 N5 172.11(7) . . ?
N1 Fe1 N6 94.46(7) . . ?
N3 Fe1 N2 174.91(7) . . ?
N3 Fe1 N4 80.48(6) . . ?
N3 Fe1 N5 89.82(6) . . ?
N3 Fe1 N6 95.12(6) . . ?
N4 Fe1 N2 95.36(6) . . ?
N4 Fe1 N5 94.50(7) . . ?
N4 Fe1 N6 173.48(6) . . ?
N5 Fe1 N2 93.46(7) . . ?
N5 Fe1 N6 80.60(7) . . ?
N6 Fe1 N2 89.27(6) . . ?
C1 N1 Fe1 138.84(13) . . ?
C8 N1 Fe1 115.13(13) . . ?
C8 N1 C1 106.01(16) . . ?
C9 N2 Fe1 116.24(13) . . ?
C12 N2 Fe1 127.28(14) . . ?
C12 N2 C9 116.48(17) . . ?
C13 N3 Fe1 139.28(14) . . ?
C19 N3 Fe1 114.22(12) . . ?
C19 N3 C13 105.73(16) . . ?
C20 N4 Fe1 116.33(12) . . ?
C23 N4 Fe1 127.05(14) . . ?
C23 N4 C20 116.60(17) . . ?
C25 N5 Fe1 139.70(13) . . ?
C32 N5 Fe1 113.76(13) . . ?
C32 N5 C25 105.65(16) . . ?
C33 N6 Fe1 115.76(13) . . ?
C36 N6 Fe1 127.89(14) . . ?
C36 N6 C33 116.27(17) . . ?
C6 N7 C7 125.12(18) . . ?
C8 N7 C6 106.40(16) . . ?
C8 N7 C7 128.43(18) . . ?
C12 N8 C11 116.48(18) . . ?
C18 N9 C24 124.83(17) . . ?
C19 N9 C18 106.26(16) . . ?
C19 N9 C24 128.91(17) . . ?
C23 N10 C22 116.24(18) . . ?
C30 N11 C31 124.35(18) . . ?
C32 N11 C30 106.33(17) . . ?
C32 N11 C31 129.21(19) . . ?
C36 N12 C35 116.12(19) . . ?
N1 C1 C2 131.43(18) . . ?
N1 C1 C6 108.39(17) . . ?
C2 C1 C6 120.13(18) . . ?
C1 C2 H2 121.2 . . ?
C3 C2 C1 117.6(2) . . ?
C3 C2 H2 121.2 . . ?
C2 C3 H3 119.3 . . ?
C2 C3 C4 121.4(2) . . ?
C4 C3 H3 119.3 . . ?
C3 C4 H4 119.1 . . ?
C5 C4 C3 121.9(2) . . ?
C5 C4 H4 119.1 . . ?
C4 C5 H5 121.7 . . ?
C4 C5 C6 116.6(2) . . ?
C6 C5 H5 121.7 . . ?
N7 C6 C1 106.62(17) . . ?
N7 C6 C5 131.09(19) . . ?
C5 C6 C1 122.3(2) . . ?
N7 C7 H7A 109.5 . . ?
N7 C7 H7B 109.5 . . ?
N7 C7 H7C 109.5 . . ?
H7A C7 H7B 109.5 . . ?
H7A C7 H7C 109.5 . . ?
H7B C7 H7C 109.5 . . ?
N1 C8 N7 112.54(17) . . ?
N1 C8 C9 117.24(17) . . ?
N7 C8 C9 130.13(17) . . ?
N2 C9 C8 110.80(16) . . ?
N2 C9 C10 120.89(18) . . ?
C10 C9 C8 128.19(19) . . ?
C9 C10 H10 121.5 . . ?
C9 C10 C11 117.1(2) . . ?
C11 C10 H10 121.5 . . ?
N8 C11 C10 122.79(19) . . ?
N8 C11 H11 118.6 . . ?
C10 C11 H11 118.6 . . ?
N2 C12 H12 116.9 . . ?
N8 C12 N2 126.17(19) . . ?
N8 C12 H12 116.9 . . ?
N3 C13 C14 131.65(18) . . ?
N3 C13 C18 108.13(17) . . ?
C14 C13 C18 120.22(17) . . ?
C13 C14 H14 121.3 . . ?
C15 C14 C13 117.3(2) . . ?
C15 C14 H14 121.3 . . ?
C14 C15 H15 119.2 . . ?
C14 C15 C16 121.6(2) . . ?
C16 C15 H15 119.2 . . ?
C15 C16 H16 118.9 . . ?
C17 C16 C15 122.24(19) . . ?
C17 C16 H16 118.9 . . ?
C16 C17 H17 121.9 . . ?
C16 C17 C18 116.2(2) . . ?
C18 C17 H17 121.9 . . ?
N9 C18 C13 107.00(16) . . ?
N9 C18 C17 130.7(2) . . ?
C17 C18 C13 122.30(19) . . ?
N3 C19 N9 112.87(17) . . ?
N3 C19 C20 117.12(16) . . ?
N9 C19 C20 130.01(18) . . ?
N4 C20 C19 111.18(17) . . ?
N4 C20 C21 120.90(18) . . ?
C21 C20 C19 127.92(18) . . ?
C20 C21 H21 121.3 . . ?
C20 C21 C22 117.3(2) . . ?
C22 C21 H21 121.3 . . ?
N10 C22 C21 122.6(2) . . ?
N10 C22 H22 118.7 . . ?
C21 C22 H22 118.7 . . ?
N4 C23 H23 116.8 . . ?
N10 C23 N4 126.31(19) . . ?
N10 C23 H23 116.8 . . ?
N9 C24 H24A 109.5 . . ?
N9 C24 H24B 109.5 . . ?
N9 C24 H24C 109.5 . . ?
H24A C24 H24B 109.5 . . ?
H24A C24 H24C 109.5 . . ?
H24B C24 H24C 109.5 . . ?
N5 C25 C26 132.03(19) . . ?
N5 C25 C30 108.21(17) . . ?
C26 C25 C30 119.74(19) . . ?
C25 C26 H26 121.2 . . ?
C27 C26 C25 117.6(2) . . ?
C27 C26 H26 121.2 . . ?
C26 C27 H27 119.2 . . ?
C26 C27 C28 121.7(2) . . ?
C28 C27 H27 119.2 . . ?
C27 C28 H28 119.1 . . ?
C29 C28 C27 121.7(2) . . ?
C29 C28 H28 119.1 . . ?
C28 C29 H29 121.8 . . ?
C28 C29 C30 116.5(2) . . ?
C30 C29 H29 121.8 . . ?
N11 C30 C25 106.73(17) . . ?
N11 C30 C29 130.7(2) . . ?
C29 C30 C25 122.6(2) . . ?
N11 C31 H31A 109.5 . . ?
N11 C31 H31B 109.5 . . ?
N11 C31 H31C 109.5 . . ?
H31A C31 H31B 109.5 . . ?
H31A C31 H31C 109.5 . . ?
H31B C31 H31C 109.5 . . ?
N5 C32 N11 113.01(17) . . ?
N5 C32 C33 117.28(17) . . ?
N11 C32 C33 129.71(18) . . ?
N6 C33 C32 111.55(17) . . ?
N6 C33 C34 121.27(19) . . ?
C34 C33 C32 127.13(19) . . ?
C33 C34 H34 121.7 . . ?
C35 C34 C33 116.6(2) . . ?
C35 C34 H34 121.7 . . ?
N12 C35 C34 123.3(2) . . ?
N12 C35 H35 118.3 . . ?
C34 C35 H35 118.3 . . ?
N6 C36 H36 116.9 . . ?
N12 C36 N6 126.1(2) . . ?
N12 C36 H36 116.9 . . ?
N1B Fe1B N2B 80.75(6) . . ?
N1B Fe1B N5B 173.31(7) . . ?
N1B Fe1B N6B 94.14(7) . . ?
N2B Fe1B N5B 95.17(7) . . ?
N2B Fe1B N6B 88.38(7) . . ?
N3B Fe1B N1B 92.50(6) . . ?
N3B Fe1B N2B 172.74(6) . . ?
N3B Fe1B N4B 80.69(7) . . ?
N3B Fe1B N5B 91.80(7) . . ?
N3B Fe1B N6B 94.81(7) . . ?
N4B Fe1B N1B 92.26(6) . . ?
N4B Fe1B N2B 96.81(6) . . ?
N4B Fe1B N5B 93.49(7) . . ?
N4B Fe1B N6B 172.34(7) . . ?
N5B Fe1B N6B 80.39(7) . . ?
C1B N1B Fe1B 139.65(13) . . ?
C8B N1B Fe1B 113.33(12) . . ?
C8B N1B C1B 106.30(15) . . ?
C9B N2B Fe1B 115.06(12) . . ?
C12B N2B Fe1B 128.24(14) . . ?
C12B N2B C9B 116.65(17) . . ?
C13B N3B Fe1B 139.39(14) . . ?
C19B N3B Fe1B 114.56(12) . . ?
C19B N3B C13B 106.03(16) . . ?
C20B N4B Fe1B 116.78(12) . . ?
C23B N4B Fe1B 126.60(13) . . ?
C23B N4B C20B 116.61(16) . . ?
C25B N5B Fe1B 140.23(14) . . ?
C32B N5B Fe1B 114.03(13) . . ?
C32B N5B C25B 105.72(16) . . ?
C33B N6B Fe1B 115.87(13) . . ?
C36B N6B Fe1B 128.04(14) . . ?
C36B N6B C33B 116.09(17) . . ?
C6B N7B C7B 123.86(17) . . ?
C8B N7B C6B 106.41(16) . . ?
C8B N7B C7B 129.47(18) . . ?
C12B N8B C11B 115.94(18) . . ?
C18B N9B C24B 124.43(17) . . ?
C19B N9B C18B 106.20(16) . . ?
C19B N9B C24B 129.37(18) . . ?
C23B N10B C22B 116.30(17) . . ?
C30B N11B C31B 124.84(18) . . ?
C32B N11B C30B 106.55(17) . . ?
C32B N11B C31B 128.57(19) . . ?
C36B N12B C35B 116.09(19) . . ?
N1B C1B C2B 132.47(17) . . ?
N1B C1B C6B 107.70(17) . . ?
C2B C1B C6B 119.81(17) . . ?
C1B C2B H2B 121.3 . . ?
C3B C2B C1B 117.48(18) . . ?
C3B C2B H2B 121.3 . . ?
C2B C3B H3B 119.1 . . ?
C2B C3B C4B 121.8(2) . . ?
C4B C3B H3B 119.1 . . ?
C3B C4B H4B 119.1 . . ?
C5B C4B C3B 121.80(19) . . ?
C5B C4B H4B 119.1 . . ?
C4B C5B H5B 121.6 . . ?
C4B C5B C6B 116.75(19) . . ?
C6B C5B H5B 121.6 . . ?
N7B C6B C1B 106.82(16) . . ?
N7B C6B C5B 130.80(19) . . ?
C5B C6B C1B 122.38(19) . . ?
N7B C7B H7BA 109.5 . . ?
N7B C7B H7BB 109.5 . . ?
N7B C7B H7BC 109.5 . . ?
H7BA C7B H7BB 109.5 . . ?
H7BA C7B H7BC 109.5 . . ?
H7BB C7B H7BC 109.5 . . ?
N1B C8B N7B 112.69(17) . . ?
N1B C8B C9B 116.81(16) . . ?
N7B C8B C9B 130.39(17) . . ?
N2B C9B C8B 111.51(16) . . ?
N2B C9B C10B 120.98(18) . . ?
C10B C9B C8B 127.36(18) . . ?
C9B C10B H10B 121.5 . . ?
C9B C10B C11B 116.90(19) . . ?
C11B C10B H10B 121.5 . . ?
N8B C11B C10B 123.04(19) . . ?
N8B C11B H11B 118.5 . . ?
C10B C11B H11B 118.5 . . ?
N2B C12B H12B 116.8 . . ?
N8B C12B N2B 126.5(2) . . ?
N8B C12B H12B 116.8 . . ?
N3B C13B C14B 131.53(19) . . ?
N3B C13B C18B 108.27(17) . . ?
C18B C13B C14B 120.11(18) . . ?
C13B C14B H14B 121.4 . . ?
C15B C14B C13B 117.1(2) . . ?
C15B C14B H14B 121.4 . . ?
C14B C15B H15B 119.0 . . ?
C14B C15B C16B 121.9(2) . . ?
C16B C15B H15B 119.0 . . ?
C15B C16B H16B 119.1 . . ?
C17B C16B C15B 121.81(19) . . ?
C17B C16B H16B 119.1 . . ?
C16B C17B H17B 121.9 . . ?
C16B C17B C18B 116.3(2) . . ?
C18B C17B H17B 121.9 . . ?
N9B C18B C13B 106.90(17) . . ?
N9B C18B C17B 130.4(2) . . ?
C13B C18B C17B 122.7(2) . . ?
N3B C19B N9B 112.54(17) . . ?
N3B C19B C20B 116.84(17) . . ?
N9B C19B C20B 130.35(18) . . ?
N4B C20B C19B 110.80(16) . . ?
N4B C20B C21B 120.65(17) . . ?
C21B C20B C19B 128.51(18) . . ?
C20B C21B H21B 121.3 . . ?
C20B C21B C22B 117.33(19) . . ?
C22B C21B H21B 121.3 . . ?
N10B C22B C21B 122.61(19) . . ?
N10B C22B H22B 118.7 . . ?
C21B C22B H22B 118.7 . . ?
N4B C23B H23B 116.8 . . ?
N10B C23B N4B 126.45(18) . . ?
N10B C23B H23B 116.8 . . ?
N9B C24B H24D 109.5 . . ?
N9B C24B H24E 109.5 . . ?
N9B C24B H24F 109.5 . . ?
H24D C24B H24E 109.5 . . ?
H24D C24B H24F 109.5 . . ?
H24E C24B H24F 109.5 . . ?
N5B C25B C26B 132.17(18) . . ?
N5B C25B C30B 108.12(18) . . ?
C26B C25B C30B 119.70(19) . . ?
C25B C26B H26B 120.9 . . ?
C27B C26B C25B 118.3(2) . . ?
C27B C26B H26B 120.9 . . ?
C26B C27B H27B 119.3 . . ?
C26B C27B C28B 121.4(2) . . ?
C28B C27B H27B 119.3 . . ?
C27B C28B H28B 119.2 . . ?
C29B C28B C27B 121.5(2) . . ?
C29B C28B H28B 119.2 . . ?
C28B C29B H29B 121.5 . . ?
C28B C29B C30B 116.9(2) . . ?
C30B C29B H29B 121.5 . . ?
N11B C30B C25B 106.82(17) . . ?
N11B C30B C29B 131.0(2) . . ?
C29B C30B C25B 122.1(2) . . ?
N11B C31B H31D 109.5 . . ?
N11B C31B H31E 109.5 . . ?
N11B C31B H31F 109.5 . . ?
H31D C31B H31E 109.5 . . ?
H31D C31B H31F 109.5 . . ?
H31E C31B H31F 109.5 . . ?
N5B C32B N11B 112.79(18) . . ?
N5B C32B C33B 117.64(17) . . ?
N11B C32B C33B 129.53(18) . . ?
N6B C33B C32B 111.69(17) . . ?
N6B C33B C34B 120.97(19) . . ?
C34B C33B C32B 127.31(19) . . ?
C33B C34B H34B 121.2 . . ?
C35B C34B C33B 117.5(2) . . ?
C35B C34B H34B 121.2 . . ?
N12B C35B C34B 122.6(2) . . ?
N12B C35B H35B 118.7 . . ?
C34B C35B H35B 118.7 . . ?
N6B C36B H36B 116.7 . . ?
N12B C36B N6B 126.6(2) . . ?
N12B C36B H36B 116.7 . . ?
F18 PB F19 89.4(2) . . ?
F17 PB F18 87.9(2) . . ?
F17 PB F19 89.1(3) . . ?
F17 PB F20 176.7(2) . . ?
F17 PB F16 92.8(2) . . ?
F17 PB F15 92.2(2) . . ?
F20 PB F18 90.09(18) . . ?
F20 PB F19 88.2(2) . . ?
F20 PB F16 89.78(16) . . ?
F20 PB F15 89.81(15) . . ?
F16 PB F18 89.1(2) . . ?
F16 PB F19 177.5(2) . . ?
F16 PB F15 92.06(17) . . ?
F15 PB F18 178.9(2) . . ?
F15 PB F19 89.46(17) . . ?
F14 P1 F9 88.78(14) . . ?
F14 P1 F11 89.55(15) . . ?
F9 P1 F11 90.05(17) . . ?
F13 P1 F14 90.06(11) . . ?
F13 P1 F9 178.41(17) . . ?
F13 P1 F12 90.60(13) . . ?
F13 P1 F11 88.85(12) . . ?
F10 P1 F14 178.8(3) . . ?
F10 P1 F9 90.1(3) . . ?
F10 P1 F13 91.0(3) . . ?
F10 P1 F12 91.4(3) . . ?
F10 P1 F11 90.0(3) . . ?
F12 P1 F14 89.04(13) . . ?
F12 P1 F9 90.47(18) . . ?
F12 P1 F11 178.48(17) . . ?
F1 B1 F2 107.45(19) . . ?
F1 B1 F4 108.1(2) . . ?
F2 B1 F4 105.9(2) . . ?
F3 B1 F1 114.8(3) . . ?
F3 B1 F2 110.9(2) . . ?
F3 B1 F4 109.31(19) . . ?
F5A B2A F7A 114.6(11) . . ?
F5A B2A F8A 107.2(13) . . ?
F6A B2A F5A 108.7(13) . . ?
F6A B2A F7A 112.0(13) . . ?
F6A B2A F8A 111.5(15) . . ?
F8A B2A F7A 102.7(13) . . ?
F5B B2B F6B 105.2(5) . . ?
F5B B2B F7B 113.7(5) . . ?
F5B B2B F8B 118.1(6) . . ?
F7B B2B F6B 103.6(4) . . ?
F8B B2B F6B 104.1(5) . . ?
F8B B2B F7B 110.4(5) . . ?
C2S O2 H2A 109.5 . . ?
O2 C2S H2SA 109.5 . . ?
O2 C2S H2SB 109.5 . . ?
O2 C2S H2SC 109.5 . . ?
H2SA C2S H2SB 109.5 . . ?
H2SA C2S H2SC 109.5 . . ?
H2SB C2S H2SC 109.5 . . ?
C1S O1 H1 109.5 . . ?
O1 C1S H1SA 109.5 . . ?
O1 C1S H1SB 109.5 . . ?
O1 C1S H1SC 109.5 . . ?
H1SA C1S H1SB 109.5 . . ?
H1SA C1S H1SC 109.5 . . ?
H1SB C1S H1SC 109.5 . . ?
F24 B3 F23 114.1(14) . . ?
F24 B3 F21 105.5(13) . . ?
F24 B3 F22 109.1(14) . . ?
F23 B3 F22 110.9(16) . . ?
F21 B3 F23 107.5(13) . . ?
F21 B3 F22 109.5(15) . . ?
F25 B4 F28 124.3(15) . . ?
F25 B4 F26 112.3(14) . . ?
F25 B4 F27 97.8(13) . . ?
F28 B4 F26 108.0(13) . . ?
F28 B4 F27 111.5(15) . . ?
F26 B4 F27 99.8(13) . . ?

loop_
_geom_bond_atom_site_label_1
_geom_bond_atom_site_label_2
_geom_bond_distance
_geom_bond_site_symmetry_2
_geom_bond_publ_flag
Fe1 N1 1.9645(16) . ?
Fe1 N2 1.9970(16) . ?
Fe1 N3 1.9791(16) . ?
Fe1 N4 1.9828(16) . ?
Fe1 N5 1.9892(16) . ?
Fe1 N6 1.9970(16) . ?
N1 C1 1.381(2) . ?
N1 C8 1.330(2) . ?
N2 C9 1.368(2) . ?
N2 C12 1.340(3) . ?
N3 C13 1.390(2) . ?
N3 C19 1.332(2) . ?
N4 C20 1.365(2) . ?
N4 C23 1.341(2) . ?
N5 C25 1.385(2) . ?
N5 C32 1.331(3) . ?
N6 C33 1.360(3) . ?
N6 C36 1.339(3) . ?
N7 C6 1.379(3) . ?
N7 C7 1.465(2) . ?
N7 C8 1.359(2) . ?
N8 C11 1.333(3) . ?
N8 C12 1.328(3) . ?
N9 C18 1.381(3) . ?
N9 C19 1.354(2) . ?
N9 C24 1.463(3) . ?
N10 C22 1.339(3) . ?
N10 C23 1.332(3) . ?
N11 C30 1.379(3) . ?
N11 C31 1.465(3) . ?
N11 C32 1.352(2) . ?
N12 C35 1.333(3) . ?
N12 C36 1.327(3) . ?
C1 C2 1.404(3) . ?
C1 C6 1.406(3) . ?
C2 H2 0.9500 . ?
C2 C3 1.375(3) . ?
C3 H3 0.9500 . ?
C3 C4 1.410(3) . ?
C4 H4 0.9500 . ?
C4 C5 1.378(3) . ?
C5 H5 0.9500 . ?
C5 C6 1.392(3) . ?
C7 H7A 0.9800 . ?
C7 H7B 0.9800 . ?
C7 H7C 0.9800 . ?
C8 C9 1.456(3) . ?
C9 C10 1.382(3) . ?
C10 H10 0.9500 . ?
C10 C11 1.384(3) . ?
C11 H11 0.9500 . ?
C12 H12 0.9500 . ?
C13 C14 1.402(3) . ?
C13 C18 1.402(3) . ?
C14 H14 0.9500 . ?
C14 C15 1.383(3) . ?
C15 H15 0.9500 . ?
C15 C16 1.398(3) . ?
C16 H16 0.9500 . ?
C16 C17 1.376(3) . ?
C17 H17 0.9500 . ?
C17 C18 1.402(3) . ?
C19 C20 1.456(3) . ?
C20 C21 1.383(3) . ?
C21 H21 0.9500 . ?
C21 C22 1.388(3) . ?
C22 H22 0.9500 . ?
C23 H23 0.9500 . ?
C24 H24A 0.9800 . ?
C24 H24B 0.9800 . ?
C24 H24C 0.9800 . ?
C25 C26 1.399(3) . ?
C25 C30 1.408(3) . ?
C26 H26 0.9500 . ?
C26 C27 1.379(3) . ?
C27 H27 0.9500 . ?
C27 C28 1.406(4) . ?
C28 H28 0.9500 . ?
C28 C29 1.375(4) . ?
C29 H29 0.9500 . ?
C29 C30 1.395(3) . ?
C31 H31A 0.9800 . ?
C31 H31B 0.9800 . ?
C31 H31C 0.9800 . ?
C32 C33 1.456(3) . ?
C33 C34 1.382(3) . ?
C34 H34 0.9500 . ?
C34 C35 1.374(3) . ?
C35 H35 0.9500 . ?
C36 H36 0.9500 . ?
Fe1B N1B 1.9715(16) . ?
Fe1B N2B 1.9799(16) . ?
Fe1B N3B 1.9635(16) . ?
Fe1B N4B 1.9655(16) . ?
Fe1B N5B 1.9950(16) . ?
Fe1B N6B 2.0026(16) . ?
N1B C1B 1.388(2) . ?
N1B C8B 1.329(2) . ?
N2B C9B 1.363(2) . ?
N2B C12B 1.340(3) . ?
N3B C13B 1.388(2) . ?
N3B C19B 1.332(3) . ?
N4B C20B 1.363(2) . ?
N4B C23B 1.342(2) . ?
N5B C25B 1.392(2) . ?
N5B C32B 1.332(3) . ?
N6B C33B 1.361(3) . ?
N6B C36B 1.346(3) . ?
N7B C6B 1.383(3) . ?
N7B C7B 1.463(2) . ?
N7B C8B 1.354(2) . ?
N8B C11B 1.338(3) . ?
N8B C12B 1.329(3) . ?
N9B C18B 1.387(3) . ?
N9B C19B 1.357(2) . ?
N9B C24B 1.462(3) . ?
N10B C22B 1.335(3) . ?
N10B C23B 1.324(3) . ?
N11B C30B 1.377(3) . ?
N11B C31B 1.470(3) . ?
N11B C32B 1.356(2) . ?
N12B C35B 1.339(3) . ?
N12B C36B 1.324(3) . ?
C1B C2B 1.403(3) . ?
C1B C6B 1.411(3) . ?
C2B H2B 0.9500 . ?
C2B C3B 1.380(3) . ?
C3B H3B 0.9500 . ?
C3B C4B 1.408(3) . ?
C4B H4B 0.9500 . ?
C4B C5B 1.371(3) . ?
C5B H5B 0.9500 . ?
C5B C6B 1.396(3) . ?
C7B H7BA 0.9800 . ?
C7B H7BB 0.9800 . ?
C7B H7BC 0.9800 . ?
C8B C9B 1.458(3) . ?
C9B C10B 1.383(3) . ?
C10B H10B 0.9500 . ?
C10B C11B 1.387(3) . ?
C11B H11B 0.9500 . ?
C12B H12B 0.9500 . ?
C13B C14B 1.402(3) . ?
C13B C18B 1.398(3) . ?
C14B H14B 0.9500 . ?
C14B C15B 1.386(3) . ?
C15B H15B 0.9500 . ?
C15B C16B 1.399(3) . ?
C16B H16B 0.9500 . ?
C16B C17B 1.377(3) . ?
C17B H17B 0.9500 . ?
C17B C18B 1.399(3) . ?
C19B C20B 1.455(3) . ?
C20B C21B 1.383(3) . ?
C21B H21B 0.9500 . ?
C21B C22B 1.387(3) . ?
C22B H22B 0.9500 . ?
C23B H23B 0.9500 . ?
C24B H24D 0.9800 . ?
C24B H24E 0.9800 . ?
C24B H24F 0.9800 . ?
C25B C26B 1.394(3) . ?
C25B C30B 1.407(3) . ?
C26B H26B 0.9500 . ?
C26B C27B 1.379(3) . ?
C27B H27B 0.9500 . ?
C27B C28B 1.407(3) . ?
C28B H28B 0.9500 . ?
C28B C29B 1.374(4) . ?
C29B H29B 0.9500 . ?
C29B C30B 1.402(3) . ?
C31B H31D 0.9800 . ?
C31B H31E 0.9800 . ?
C31B H31F 0.9800 . ?
C32B C33B 1.458(3) . ?
C33B C34B 1.380(3) . ?
C34B H34B 0.9500 . ?
C34B C35B 1.379(3) . ?
C35B H35B 0.9500 . ?
C36B H36B 0.9500 . ?
PB F18 1.632(3) . ?
PB F17 1.557(4) . ?
PB F19 1.663(4) . ?
PB F20 1.574(3) . ?
PB F16 1.581(3) . ?
PB F15 1.583(3) . ?
P1 F14 1.598(2) . ?
P1 F9 1.606(2) . ?
P1 F13 1.588(2) . ?
P1 F10 1.588(5) . ?
P1 F12 1.598(2) . ?
P1 F11 1.613(2) . ?
F1 B1 1.368(3) . ?
F2 B1 1.407(3) . ?
F3 B1 1.346(3) . ?
F4 B1 1.414(3) . ?
F5A B2A 1.353(11) . ?
F5B B2B 1.308(7) . ?
F6A B2A 1.331(13) . ?
F6B B2B 1.474(5) . ?
F7A B2A 1.386(11) . ?
F7B B2B 1.398(6) . ?
F8A B2A 1.362(14) . ?
F8B B2B 1.395(7) . ?
O2 H2A 0.8400 . ?
O2 C2S 1.402(13) . ?
C2S H2SA 0.9800 . ?
C2S H2SB 0.9800 . ?
C2S H2SC 0.9800 . ?
O1 H1 0.8400 . ?
O1 C1S 1.411(8) . ?
C1S H1SA 0.9800 . ?
C1S H1SB 0.9800 . ?
C1S H1SC 0.9800 . ?
B3 F24 1.365(14) . ?
B3 F23 1.372(14) . ?
B3 F21 1.372(14) . ?
B3 F22 1.378(14) . ?
B4 F25 1.360(11) . ?
B4 F28 1.363(12) . ?
B4 F26 1.365(12) . ?
B4 F27 1.370(12) . ?

loop_
_geom_torsion_atom_site_label_1
_geom_torsion_atom_site_label_2
_geom_torsion_atom_site_label_3
_geom_torsion_atom_site_label_4
_geom_torsion
_geom_torsion_site_symmetry_1
_geom_torsion_site_symmetry_2
_geom_torsion_site_symmetry_3
_geom_torsion_site_symmetry_4
_geom_torsion_publ_flag
Fe1 N1 C1 C2 -5.9(4) . . . . ?
Fe1 N1 C1 C6 176.67(16) . . . . ?
Fe1 N1 C8 N7 -176.91(13) . . . . ?
Fe1 N1 C8 C9 6.2(2) . . . . ?
Fe1 N2 C9 C8 -1.4(2) . . . . ?
Fe1 N2 C9 C10 -177.63(15) . . . . ?
Fe1 N2 C12 N8 176.24(15) . . . . ?
Fe1 N3 C13 C14 11.5(3) . . . . ?
Fe1 N3 C13 C18 -167.80(15) . . . . ?
Fe1 N3 C19 N9 170.93(12) . . . . ?
Fe1 N3 C19 C20 -8.7(2) . . . . ?
Fe1 N4 C20 C19 2.1(2) . . . . ?
Fe1 N4 C20 C21 -177.44(16) . . . . ?
Fe1 N4 C23 N10 175.86(17) . . . . ?
Fe1 N5 C25 C26 -16.6(4) . . . . ?
Fe1 N5 C25 C30 165.06(16) . . . . ?
Fe1 N5 C32 N11 -168.78(13) . . . . ?
Fe1 N5 C32 C33 10.8(2) . . . . ?
Fe1 N6 C33 C32 6.4(2) . . . . ?
Fe1 N6 C33 C34 -171.48(16) . . . . ?
Fe1 N6 C36 N12 172.73(17) . . . . ?
N1 C1 C2 C3 -177.5(2) . . . . ?
N1 C1 C6 N7 0.8(2) . . . . ?
N1 C1 C6 C5 179.8(2) . . . . ?
N1 C8 C9 N2 -3.1(2) . . . . ?
N1 C8 C9 C10 172.8(2) . . . . ?
N2 C9 C10 C11 0.7(3) . . . . ?
N3 C13 C14 C15 -177.18(19) . . . . ?
N3 C13 C18 N9 -0.5(2) . . . . ?
N3 C13 C18 C17 177.17(18) . . . . ?
N3 C19 C20 N4 4.4(2) . . . . ?
N3 C19 C20 C21 -176.1(2) . . . . ?
N4 C20 C21 C22 1.1(3) . . . . ?
N5 C25 C26 C27 -178.5(2) . . . . ?
N5 C25 C30 N11 1.9(2) . . . . ?
N5 C25 C30 C29 -177.71(19) . . . . ?
N5 C32 C33 N6 -11.3(2) . . . . ?
N5 C32 C33 C34 166.3(2) . . . . ?
N6 C33 C34 C35 -3.5(3) . . . . ?
N7 C8 C9 N2 -179.35(19) . . . . ?
N7 C8 C9 C10 -3.4(4) . . . . ?
N9 C19 C20 N4 -175.19(19) . . . . ?
N9 C19 C20 C21 4.3(3) . . . . ?
N11 C32 C33 N6 168.16(19) . . . . ?
N11 C32 C33 C34 -14.2(3) . . . . ?
C1 N1 C8 N7 1.8(2) . . . . ?
C1 N1 C8 C9 -175.04(17) . . . . ?
C1 C2 C3 C4 -1.2(4) . . . . ?
C2 C1 C6 N7 -176.93(19) . . . . ?
C2 C1 C6 C5 2.0(3) . . . . ?
C2 C3 C4 C5 1.2(4) . . . . ?
C3 C4 C5 C6 0.5(4) . . . . ?
C4 C5 C6 N7 176.6(2) . . . . ?
C4 C5 C6 C1 -2.1(4) . . . . ?
C6 N7 C8 N1 -1.3(2) . . . . ?
C6 N7 C8 C9 175.0(2) . . . . ?
C6 C1 C2 C3 -0.3(3) . . . . ?
C7 N7 C6 C1 -177.6(2) . . . . ?
C7 N7 C6 C5 3.6(4) . . . . ?
C7 N7 C8 N1 176.4(2) . . . . ?
C7 N7 C8 C9 -7.3(4) . . . . ?
C8 N1 C1 C2 175.8(2) . . . . ?
C8 N1 C1 C6 -1.6(2) . . . . ?
C8 N7 C6 C1 0.2(2) . . . . ?
C8 N7 C6 C5 -178.6(2) . . . . ?
C8 C9 C10 C11 -174.79(19) . . . . ?
C9 N2 C12 N8 -3.5(3) . . . . ?
C9 C10 C11 N8 -2.8(3) . . . . ?
C11 N8 C12 N2 1.6(3) . . . . ?
C12 N2 C9 C8 178.38(16) . . . . ?
C12 N2 C9 C10 2.1(3) . . . . ?
C12 N8 C11 C10 1.7(3) . . . . ?
C13 N3 C19 N9 -1.0(2) . . . . ?
C13 N3 C19 C20 179.33(16) . . . . ?
C13 C14 C15 C16 -0.4(3) . . . . ?
C14 C13 C18 N9 -179.86(17) . . . . ?
C14 C13 C18 C17 -2.2(3) . . . . ?
C14 C15 C16 C17 -1.2(3) . . . . ?
C15 C16 C17 C18 1.0(3) . . . . ?
C16 C17 C18 N9 177.7(2) . . . . ?
C16 C17 C18 C13 0.6(3) . . . . ?
C18 N9 C19 N3 0.7(2) . . . . ?
C18 N9 C19 C20 -179.66(19) . . . . ?
C18 C13 C14 C15 2.1(3) . . . . ?
C19 N3 C13 C14 -179.8(2) . . . . ?
C19 N3 C13 C18 0.9(2) . . . . ?
C19 N9 C18 C13 -0.1(2) . . . . ?
C19 N9 C18 C17 -177.5(2) . . . . ?
C19 C20 C21 C22 -178.3(2) . . . . ?
C20 N4 C23 N10 -2.4(3) . . . . ?
C20 C21 C22 N10 -2.1(4) . . . . ?
C22 N10 C23 N4 1.4(3) . . . . ?
C23 N4 C20 C19 -179.51(17) . . . . ?
C23 N4 C20 C21 1.0(3) . . . . ?
C23 N10 C22 C21 1.0(4) . . . . ?
C24 N9 C18 C13 -179.92(19) . . . . ?
C24 N9 C18 C17 2.7(3) . . . . ?
C24 N9 C19 N3 -179.51(19) . . . . ?
C24 N9 C19 C20 0.1(3) . . . . ?
C25 N5 C32 N11 2.6(2) . . . . ?
C25 N5 C32 C33 -177.82(16) . . . . ?
C25 C26 C27 C28 -3.5(3) . . . . ?
C26 C25 C30 N11 -176.72(18) . . . . ?
C26 C25 C30 C29 3.7(3) . . . . ?
C26 C27 C28 C29 4.1(4) . . . . ?
C27 C28 C29 C30 -0.7(3) . . . . ?
C28 C29 C30 N11 177.4(2) . . . . ?
C28 C29 C30 C25 -3.1(3) . . . . ?
C30 N11 C32 N5 -1.4(2) . . . . ?
C30 N11 C32 C33 179.0(2) . . . . ?
C30 C25 C26 C27 -0.2(3) . . . . ?
C31 N11 C30 C25 -176.96(19) . . . . ?
C31 N11 C30 C29 2.6(4) . . . . ?
C31 N11 C32 N5 175.0(2) . . . . ?
C31 N11 C32 C33 -4.6(4) . . . . ?
C32 N5 C25 C26 175.7(2) . . . . ?
C32 N5 C25 C30 -2.7(2) . . . . ?
C32 N11 C30 C25 -0.3(2) . . . . ?
C32 N11 C30 C29 179.2(2) . . . . ?
C32 C33 C34 C35 179.0(2) . . . . ?
C33 N6 C36 N12 -4.0(3) . . . . ?
C33 C34 C35 N12 -0.6(4) . . . . ?
C35 N12 C36 N6 0.0(3) . . . . ?
C36 N6 C33 C32 -176.55(17) . . . . ?
C36 N6 C33 C34 5.6(3) . . . . ?
C36 N12 C35 C34 2.4(4) . . . . ?
Fe1B N1B C1B C2B -14.9(3) . . . . ?
Fe1B N1B C1B C6B 166.82(15) . . . . ?
Fe1B N1B C8B N7B -169.16(12) . . . . ?
Fe1B N1B C8B C9B 14.3(2) . . . . ?
Fe1B N2B C9B C8B -8.31(19) . . . . ?
Fe1B N2B C9B C10B 175.95(15) . . . . ?
Fe1B N2B C12B N8B -176.99(15) . . . . ?
Fe1B N3B C13B C14B 3.7(3) . . . . ?
Fe1B N3B C13B C18B -179.97(15) . . . . ?
Fe1B N3B C19B N9B 178.94(12) . . . . ?
Fe1B N3B C19B C20B -6.4(2) . . . . ?
Fe1B N4B C20B C19B 0.70(19) . . . . ?
Fe1B N4B C20B C21B 178.63(14) . . . . ?
Fe1B N4B C23B N10B -179.71(15) . . . . ?
Fe1B N5B C25B C26B 0.9(4) . . . . ?
Fe1B N5B C25B C30B -178.18(16) . . . . ?
Fe1B N5B C32B N11B 178.85(13) . . . . ?
Fe1B N5B C32B C33B -3.1(2) . . . . ?
Fe1B N6B C33B C32B 5.5(2) . . . . ?
Fe1B N6B C33B C34B -176.19(17) . . . . ?
Fe1B N6B C36B N12B 178.80(16) . . . . ?
N1B C1B C2B C3B -179.19(19) . . . . ?
N1B C1B C6B N7B 0.5(2) . . . . ?
N1B C1B C6B C5B -179.72(18) . . . . ?
N1B C8B C9B N2B -4.0(2) . . . . ?
N1B C8B C9B C10B 171.39(19) . . . . ?
N2B C9B C10B C11B 1.4(3) . . . . ?
N3B C13B C14B C15B 177.21(19) . . . . ?
N3B C13B C18B N9B -1.0(2) . . . . ?
N3B C13B C18B C17B -179.84(18) . . . . ?
N3B C19B C20B N4B 3.7(2) . . . . ?
N3B C19B C20B C21B -174.00(19) . . . . ?
N4B C20B C21B C22B 1.4(3) . . . . ?
N5B C25B C26B C27B -179.0(2) . . . . ?
N5B C25B C30B N11B -0.2(2) . . . . ?
N5B C25B C30B C29B 179.2(2) . . . . ?
N5B C32B C33B N6B -1.5(3) . . . . ?
N5B C32B C33B C34B -179.7(2) . . . . ?
N6B C33B C34B C35B -3.8(3) . . . . ?
N7B C8B C9B N2B -179.80(19) . . . . ?
N7B C8B C9B C10B -4.4(3) . . . . ?
N9B C19B C20B N4B 177.28(18) . . . . ?
N9B C19B C20B C21B -0.4(3) . . . . ?
N11B C32B C33B N6B 176.1(2) . . . . ?
N11B C32B C33B C34B -2.1(4) . . . . ?
C1B N1B C8B N7B 3.1(2) . . . . ?
C1B N1B C8B C9B -173.46(16) . . . . ?
C1B C2B C3B C4B 0.0(3) . . . . ?
C2B C1B C6B N7B -178.00(17) . . . . ?
C2B C1B C6B C5B 1.8(3) . . . . ?
C2B C3B C4B C5B 0.5(3) . . . . ?
C3B C4B C5B C6B 0.1(3) . . . . ?
C4B C5B C6B N7B 178.5(2) . . . . ?
C4B C5B C6B C1B -1.2(3) . . . . ?
C6B N7B C8B N1B -2.8(2) . . . . ?
C6B N7B C8B C9B 173.17(19) . . . . ?
C6B C1B C2B C3B -1.1(3) . . . . ?
C7B N7B C6B C1B -173.43(18) . . . . ?
C7B N7B C6B C5B 6.8(3) . . . . ?
C7B N7B C8B N1B 171.53(19) . . . . ?
C7B N7B C8B C9B -12.5(3) . . . . ?
C8B N1B C1B C2B 176.1(2) . . . . ?
C8B N1B C1B C6B -2.1(2) . . . . ?
C8B N7B C6B C1B 1.3(2) . . . . ?
C8B N7B C6B C5B -178.5(2) . . . . ?
C8B C9B C10B C11B -173.57(19) . . . . ?
C9B N2B C12B N8B 0.2(3) . . . . ?
C9B C10B C11B N8B 0.1(3) . . . . ?
C11B N8B C12B N2B 1.3(3) . . . . ?
C12B N2B C9B C8B 174.13(16) . . . . ?
C12B N2B C9B C10B -1.6(3) . . . . ?
C12B N8B C11B C10B -1.5(3) . . . . ?
C13B N3B C19B N9B -2.6(2) . . . . ?
C13B N3B C19B C20B 172.11(16) . . . . ?
C13B C14B C15B C16B 1.0(3) . . . . ?
C14B C13B C18B N9B 175.83(16) . . . . ?
C14B C13B C18B C17B -3.0(3) . . . . ?
C14B C15B C16B C17B -1.5(3) . . . . ?
C15B C16B C17B C18B -0.1(3) . . . . ?
C16B C17B C18B N9B -176.1(2) . . . . ?
C16B C17B C18B C13B 2.4(3) . . . . ?
C18B N9B C19B N3B 2.0(2) . . . . ?
C18B N9B C19B C20B -171.81(19) . . . . ?
C18B C13B C14B C15B 1.2(3) . . . . ?
C19B N3B C13B C14B -174.2(2) . . . . ?
C19B N3B C13B C18B 2.1(2) . . . . ?
C19B N9B C18B C13B -0.5(2) . . . . ?
C19B N9B C18B C17B 178.2(2) . . . . ?
C19B C20B C21B C22B 178.96(19) . . . . ?
C20B N4B C23B N10B 1.4(3) . . . . ?
C20B C21B C22B N10B 0.7(3) . . . . ?
C22B N10B C23B N4B 0.6(3) . . . . ?
C23B N4B C20B C19B 179.68(16) . . . . ?
C23B N4B C20B C21B -2.4(3) . . . . ?
C23B N10B C22B C21B -1.7(3) . . . . ?
C24B N9B C18B C13B 178.96(19) . . . . ?
C24B N9B C18B C17B -2.3(3) . . . . ?
C24B N9B C19B N3B -177.5(2) . . . . ?
C24B N9B C19B C20B 8.8(3) . . . . ?
C25B N5B C32B N11B 0.1(2) . . . . ?
C25B N5B C32B C33B 178.06(17) . . . . ?
C25B C26B C27B C28B 0.2(4) . . . . ?
C26B C25B C30B N11B -179.45(19) . . . . ?
C26B C25B C30B C29B -0.1(3) . . . . ?
C26B C27B C28B C29B -0.4(4) . . . . ?
C27B C28B C29B C30B 0.3(4) . . . . ?
C28B C29B C30B N11B 179.1(2) . . . . ?
C28B C29B C30B C25B -0.1(3) . . . . ?
C30B N11B C32B N5B -0.2(2) . . . . ?
C30B N11B C32B C33B -177.9(2) . . . . ?
C30B C25B C26B C27B 0.0(3) . . . . ?
C31B N11B C30B C25B -177.6(2) . . . . ?
C31B N11B C30B C29B 3.1(4) . . . . ?
C31B N11B C32B N5B 177.6(2) . . . . ?
C31B N11B C32B C33B -0.1(4) . . . . ?
C32B N5B C25B C26B 179.2(2) . . . . ?
C32B N5B C25B C30B 0.1(2) . . . . ?
C32B N11B C30B C25B 0.2(2) . . . . ?
C32B N11B C30B C29B -179.1(2) . . . . ?
C32B C33B C34B C35B 174.2(2) . . . . ?
C33B N6B C36B N12B -1.2(3) . . . . ?
C33B C34B C35B N12B 1.1(4) . . . . ?
C35B N12B C36B N6B -1.4(3) . . . . ?
C36B N6B C33B C32B -174.51(17) . . . . ?
C36B N6B C33B C34B 3.8(3) . . . . ?
C36B N12B C35B C34B 1.3(4) . . . . ?

loop_
_exptl_oxdiff_crystal_face_indexfrac_h
_exptl_oxdiff_crystal_face_indexfrac_k
_exptl_oxdiff_crystal_face_indexfrac_l
_exptl_oxdiff_crystal_face_x
_exptl_oxdiff_crystal_face_y
_exptl_oxdiff_crystal_face_z
0.0007 -1.0001 -2.0004 -0.1082 -0.0940 0.1090
-0.0001 -0.0002 1.0001 0.0621 0.0116 -0.0530
0.9999 -0.0000 -0.0003 -0.0421 -0.0125 -0.0700
-0.9999 0.0000 0.0003 0.0421 0.0125 0.0700
-0.0005 1.0005 0.0002 -0.0159 0.0707 -0.0030
0.0005 -1.0005 -0.0002 0.0159 -0.0707 0.0030
